data_4118756
loop_
_publ_author_name
'Charles W. Machan'
'Mario Adelhardt'
'Amy A. Sarjeant'
'Charlotte L. Stern'
'J\"org Sutter'
'Karsten Meyer'
'Chad A. Mirkin'

_publ_contact_author_name
;
;
_publ_section_title
;
 One-Pot Synthesis of an Fe(II) Bis-Terpyridine Complex with
 Allosterically Regulated Electronic Properties
;
_journal_name_full 'Journal of the American Chemical Society'
_journal_page_first 16921
_journal_page_last 16924
_journal_paper_doi 10.1021/ja3045019
_journal_volume 134
_journal_year 2012
_chemical_formula_moiety '2(C58 H48 Fe N6 P2 S2), 4(F6 P), C H2 Cl2'
_chemical_formula_sum 'C117 H98 Cl2 F24 Fe2 N12 P8 S4'
_chemical_formula_weight 2686.67
_space_group_crystal_system triclinic
_space_group_IT_number 2
_space_group_name_Hall '-P 1'
_space_group_name_H-M_alt 'P -1'
_symmetry_space_group_name_Hall '-P 1'
_symmetry_space_group_name_H-M 'P -1'
_atom_sites_solution_hydrogens geom
_atom_sites_solution_primary direct
_atom_sites_solution_secondary difmap
_audit_creation_date 2012-01-18
_audit_creation_method
;
  Olex2 1.1
  (compiled Nov  1 2011 20:42:30, GUI svn.r3906)
;
_audit_update_record
;
2012-01-17 # Formatted by publCIF
;
_cell_angle_alpha 81.963(2)
_cell_angle_beta 75.9880(10)
_cell_angle_gamma 75.426(2)
_cell_formula_units_Z 4
_cell_length_a 18.4572(6)
_cell_length_b 20.9410(18)
_cell_length_c 33.9256(11)
_cell_measurement_reflns_used 9435
_cell_measurement_temperature 100(2)
_cell_measurement_theta_max 64.53
_cell_measurement_theta_min 2.53
_cell_volume 12269.6(12)
_computing_cell_refinement 'Bruker SAINT'
_computing_data_collection 'Bruker APEX2'
_computing_data_reduction 'Bruker SAINT'
_computing_molecular_graphics
;
O. V. Dolomanov, L. J. Bourhis, R. J. Gildea, J. A. K. Howard and H. Puschmann,
OLEX2: a complete structure solution, refinement and analysis program.
J. Appl. Cryst. (2009). 42, 339-341.
;
_computing_publication_material
;
O. V. Dolomanov, L. J. Bourhis, R. J. Gildea, J. A. K. Howard and H. Puschmann,
OLEX2: a complete structure solution, refinement and analysis program.
J. Appl. Cryst. (2009). 42, 339-341.
;
_computing_structure_refinement
;
XL, G.M. Sheldrick, Acta Cryst.
(2008). A64, 112-122
;
_computing_structure_solution 'SHELXS-97 (Sheldrick, 2008)'
_diffrn_ambient_temperature 99.99
_diffrn_detector_area_resol_mean 8
_diffrn_measured_fraction_theta_full 0.974
_diffrn_measured_fraction_theta_max 0.974
_diffrn_measurement_device_type 'Bruker Kappa APEX CCD area detector'
_diffrn_measurement_method '\w and \f scans'
_diffrn_radiation_monochromator 'MX optics'
_diffrn_radiation_type 'CU K\a'
_diffrn_radiation_wavelength 1.54184
_diffrn_reflns_av_R_equivalents 0.0734
_diffrn_reflns_av_unetI/netI 0.0842
_diffrn_reflns_limit_h_max 21
_diffrn_reflns_limit_h_min -20
_diffrn_reflns_limit_k_max 24
_diffrn_reflns_limit_k_min -15
_diffrn_reflns_limit_l_max 39
_diffrn_reflns_limit_l_min -39
_diffrn_reflns_number 98215
_diffrn_reflns_theta_full 64.93
_diffrn_reflns_theta_max 64.93
_diffrn_reflns_theta_min 1.35
_diffrn_source microsource
_diffrn_source_current 0.65
_diffrn_source_power 0.02925
_diffrn_source_voltage 45.0
_exptl_absorpt_coefficient_mu 4.695
_exptl_absorpt_correction_T_max 0.7526
_exptl_absorpt_correction_T_min 0.5899
_exptl_absorpt_correction_type multi-scan
_exptl_absorpt_process_details
;
SADABS-2008/1 (Bruker,2008) was used for absorption correction.
R(int) was 0.0885 before and 0.0531 after correction.
The Ratio of minimum to maximum transmission is 0.7838.
The \l/2 correction factor is 0.0015.
;
_exptl_crystal_colour violet
_exptl_crystal_colour_primary violet
_exptl_crystal_density_diffrn 1.454
_exptl_crystal_description block
_exptl_crystal_F_000 5480
_exptl_crystal_size_max 0.149
_exptl_crystal_size_mid 0.093
_exptl_crystal_size_min 0.038
_refine_diff_density_max 2.731
_refine_diff_density_min -1.155
_refine_diff_density_rms 0.119
_refine_ls_extinction_method none
_refine_ls_goodness_of_fit_ref 1.034
_refine_ls_hydrogen_treatment mixed
_refine_ls_matrix_type full
_refine_ls_number_parameters 3200
_refine_ls_number_reflns 40649
_refine_ls_number_restraints 1449
_refine_ls_restrained_S_all 1.026
_refine_ls_R_factor_all 0.1252
_refine_ls_R_factor_gt 0.0816
_refine_ls_shift/su_max 0.001
_refine_ls_shift/su_mean 0.000
_refine_ls_structure_factor_coef Fsqd
_refine_ls_weighting_details 'calc w=1/[\s^2^(Fo^2^)+(0.1503P)^2^+0.0000P] where P=(Fo^2^+2Fc^2^)/3'
_refine_ls_weighting_scheme calc
_refine_ls_wR_factor_gt 0.2218
_refine_ls_wR_factor_ref 0.2458
_reflns_number_gt 25485
_reflns_number_total 40649
_reflns_threshold_expression >2sigma(I)
_cod_data_source_file ja3045019_si_002_6.cif
_cod_data_source_block n1539_dhj
_cod_database_code 4118756
_smtbx_masks_special_details
;
The solvent masking procedure as implemented in Olex2 was used to remove the
electronic contribution of solvent molecules from the refinement.  Only the
atoms used in the refinement model are reported in the formula here.

Total solvent accessible volume / cell = 1063.4 Ang^3^ [8.7%]
Total electron count / cell = 227.5
;

loop_
_space_group_symop_id
_space_group_symop_operation_xyz
1 'x, y, z'
2 '-x, -y, -z'

loop_
_atom_site_label
_atom_site_type_symbol
_atom_site_fract_x
_atom_site_fract_y
_atom_site_fract_z
_atom_site_U_iso_or_equiv
_atom_site_adp_type
_atom_site_occupancy
_atom_site_symmetry_multiplicity
_atom_site_calc_flag
_atom_site_refinement_flags
_atom_site_disorder_assembly
_atom_site_disorder_group
Fe4 Fe 0.03336(5) 0.74948(4) 0.85133(3) 0.0267(2) Uani 1 1 d . . .
S1D S 0.17595(9) 0.43773(7) 0.85132(5) 0.0382(4) Uani 1 1 d . . .
S2D S -0.08794(10) 1.06375(7) 0.84679(5) 0.0371(4) Uani 1 1 d . A .
P1D P 0.32307(14) 0.31168(12) 0.92988(8) 0.0689(6) Uani 1 1 d . . .
P2D P -0.3278(2) 1.0542(2) 0.87837(11) 0.1080(11) Uani 1 1 d D . .
N1D N 0.0106(3) 0.7314(2) 0.80064(15) 0.0298(11) Uani 1 1 d . . .
N2D N 0.0746(3) 0.6573(2) 0.85255(15) 0.0292(11) Uani 1 1 d . . .
N3D N 0.0695(3) 0.7367(2) 0.90312(16) 0.0315(12) Uani 1 1 d . . .
N4D N -0.0734(3) 0.7522(2) 0.88237(15) 0.0301(11) Uani 1 1 d . . .
N5D N -0.0048(3) 0.8419(2) 0.84922(15) 0.0298(11) Uani 1 1 d . . .
N6D N 0.1272(3) 0.7780(2) 0.81992(15) 0.0291(11) Uani 1 1 d . . .
C1D C -0.0266(4) 0.7744(3) 0.77502(19) 0.0329(14) Uani 1 1 d . . .
H1D H -0.0462 0.8190 0.7816 0.039 Uiso 1 1 calc R . .
C2D C -0.0378(4) 0.7573(3) 0.7396(2) 0.0404(16) Uani 1 1 d . . .
H2D H -0.0645 0.7894 0.7224 0.048 Uiso 1 1 calc R . .
C3D C -0.0098(4) 0.6932(3) 0.7296(2) 0.0393(15) Uani 1 1 d . . .
H3D H -0.0162 0.6805 0.7050 0.047 Uiso 1 1 calc R . .
C4D C 0.0276(4) 0.6476(3) 0.7555(2) 0.0337(14) Uani 1 1 d . . .
H4D H 0.0468 0.6029 0.7492 0.040 Uiso 1 1 calc R . .
C5D C 0.0372(3) 0.6668(3) 0.79060(19) 0.0298(13) Uani 1 1 d . . .
C6D C 0.0743(3) 0.6233(3) 0.82174(18) 0.0280(13) Uani 1 1 d . . .
C7D C 0.1065(3) 0.5565(3) 0.82085(19) 0.0303(13) Uani 1 1 d . . .
H7D H 0.1060 0.5335 0.7987 0.036 Uiso 1 1 calc R . .
C8D C 0.1401(3) 0.5229(3) 0.8532(2) 0.0331(14) Uani 1 1 d . . .
C9D C 0.1413(3) 0.5593(3) 0.88463(19) 0.0298(13) Uani 1 1 d . . .
H9D H 0.1646 0.5379 0.9065 0.036 Uiso 1 1 calc R . .
C10D C 0.1083(3) 0.6263(3) 0.88359(18) 0.0260(12) Uani 1 1 d . . .
C11D C 0.1043(3) 0.6721(3) 0.91308(18) 0.0297(13) Uani 1 1 d . . .
C12D C 0.1330(4) 0.6551(3) 0.9479(2) 0.0374(15) Uani 1 1 d . . .
H12D H 0.1587 0.6108 0.9541 0.045 Uiso 1 1 calc R . .
C13D C 0.1240(4) 0.7035(3) 0.9740(2) 0.0399(16) Uani 1 1 d . . .
H13D H 0.1427 0.6924 0.9984 0.048 Uiso 1 1 calc R . .
C14D C 0.0878(4) 0.7672(3) 0.9643(2) 0.0381(15) Uani 1 1 d . . .
H14D H 0.0812 0.8009 0.9817 0.046 Uiso 1 1 calc R . .
C15D C 0.0608(4) 0.7819(3) 0.92837(19) 0.0323(14) Uani 1 1 d . . .
H15D H 0.0353 0.8261 0.9218 0.039 Uiso 1 1 calc R . .
C16D C -0.1033(4) 0.7004(3) 0.8997(2) 0.0345(14) Uani 1 1 d . . .
H16D H -0.0726 0.6569 0.8961 0.041 Uiso 1 1 calc R . .
C17D C -0.1772(4) 0.7081(3) 0.9226(2) 0.0396(16) Uani 1 1 d . . .
H17D H -0.1966 0.6704 0.9350 0.047 Uiso 1 1 calc R . .
C18D C -0.2222(4) 0.7702(3) 0.9271(2) 0.0425(16) Uani 1 1 d . . .
H18D H -0.2735 0.7764 0.9424 0.051 Uiso 1 1 calc R . .
C19D C -0.1923(4) 0.8238(3) 0.9094(2) 0.0374(15) Uani 1 1 d . . .
H19D H -0.2228 0.8675 0.9124 0.045 Uiso 1 1 calc R . .
C20D C -0.1179(3) 0.8138(3) 0.88715(18) 0.0273(13) Uani 1 1 d . . .
C21D C -0.0788(3) 0.8672(3) 0.86750(18) 0.0275(13) Uani 1 1 d . . .
C22D C -0.1084(3) 0.9343(3) 0.86701(18) 0.0280(13) Uani 1 1 d . . .
H22D H -0.1607 0.9514 0.8790 0.034 Uiso 1 1 calc R . .
C23D C -0.0601(4) 0.9774(3) 0.84846(18) 0.0294(13) Uani 1 1 d . . .
C24D C 0.0149(3) 0.9505(3) 0.83027(19) 0.0310(14) Uani 1 1 d . . .
H24D H 0.0484 0.9787 0.8174 0.037 Uiso 1 1 calc R . .
C25D C 0.0413(3) 0.8827(3) 0.83074(18) 0.0276(13) Uani 1 1 d . . .
C26D C 0.1181(3) 0.8453(3) 0.81344(19) 0.0299(13) Uani 1 1 d . . .
C27D C 0.1779(4) 0.8735(3) 0.7911(2) 0.0383(15) Uani 1 1 d . . .
H27D H 0.1709 0.9203 0.7867 0.046 Uiso 1 1 calc R . .
C28D C 0.2483(4) 0.8323(3) 0.7752(2) 0.0490(19) Uani 1 1 d . . .
H28D H 0.2896 0.8503 0.7594 0.059 Uiso 1 1 calc R . .
C29D C 0.2565(4) 0.7647(3) 0.7830(2) 0.0392(16) Uani 1 1 d . . .
H29D H 0.3044 0.7357 0.7733 0.047 Uiso 1 1 calc R . .
C30D C 0.1953(3) 0.7394(3) 0.80481(19) 0.0310(14) Uani 1 1 d . . .
H30D H 0.2016 0.6927 0.8093 0.037 Uiso 1 1 calc R . .
C31D C 0.2271(5) 0.4136(3) 0.8921(2) 0.060(2) Uani 1 1 d . . .
H31A H 0.2710 0.4351 0.8865 0.072 Uiso 1 1 calc R . .
H31B H 0.1927 0.4279 0.9182 0.072 Uiso 1 1 calc R . .
C32D C 0.2556(5) 0.3392(4) 0.8952(3) 0.063(2) Uani 1 1 d . . .
H32A H 0.2815 0.3246 0.8678 0.076 Uiso 1 1 calc R . .
H32B H 0.2113 0.3183 0.9054 0.076 Uiso 1 1 calc R . .
C33D C -0.1873(4) 1.0802(3) 0.8723(2) 0.0441(17) Uani 1 1 d . . .
H33A H -0.1939 1.0487 0.8969 0.053 Uiso 1 1 calc R A .
H33B H -0.2023 1.1254 0.8815 0.053 Uiso 1 1 calc R . .
C34D C -0.2405(4) 1.0744(3) 0.8459(2) 0.0461(18) Uani 1 1 d D A .
H34A H -0.2147 1.0394 0.8271 0.055 Uiso 1 1 calc R . .
H34B H -0.2537 1.1168 0.8294 0.055 Uiso 1 1 calc R . .
C35D C 0.3422(4) 0.2229(3) 0.9327(3) 0.095(3) Uani 1 1 d GU . .
C40D C 0.3881(6) 0.1899(4) 0.9596(3) 0.159(6) Uani 1 1 d GU . .
H40D H 0.4111 0.2141 0.9728 0.191 Uiso 1 1 calc R . .
C39D C 0.4003(7) 0.1215(5) 0.9672(3) 0.205(8) Uani 1 1 d GU . .
H39D H 0.4316 0.0989 0.9856 0.246 Uiso 1 1 calc R . .
C38D C 0.3666(6) 0.0861(3) 0.9478(4) 0.208(8) Uani 1 1 d GU . .
H38D H 0.3750 0.0393 0.9530 0.249 Uiso 1 1 calc R . .
C37D C 0.3208(5) 0.1191(4) 0.9209(4) 0.159(6) Uani 1 1 d GU . .
H37D H 0.2977 0.0949 0.9077 0.191 Uiso 1 1 calc R . .
C36D C 0.3086(4) 0.1875(4) 0.9133(3) 0.112(4) Uani 1 1 d GU . .
H36D H 0.2772 0.2101 0.8949 0.134 Uiso 1 1 calc R . .
C41D C 0.4110(3) 0.3297(3) 0.89592(19) 0.075(3) Uani 1 1 d GU . .
C42D C 0.4636(4) 0.2865(2) 0.8695(2) 0.069(2) Uani 1 1 d GU . .
H42D H 0.4566 0.2432 0.8689 0.083 Uiso 1 1 calc R . .
C43D C 0.5263(3) 0.3065(3) 0.84377(18) 0.087(3) Uani 1 1 d GU . .
H43D H 0.5623 0.2770 0.8257 0.104 Uiso 1 1 calc R . .
C44D C 0.5365(3) 0.3699(4) 0.8445(2) 0.101(4) Uani 1 1 d GU . .
H44D H 0.5794 0.3836 0.8270 0.122 Uiso 1 1 calc R . .
C45D C 0.4839(4) 0.4131(3) 0.8710(3) 0.119(4) Uani 1 1 d GU . .
H45D H 0.4908 0.4564 0.8715 0.143 Uiso 1 1 calc R . .
C46D C 0.4211(4) 0.3930(3) 0.8967(2) 0.096(3) Uani 1 1 d GU . .
H46D H 0.3852 0.4226 0.9148 0.115 Uiso 1 1 calc R . .
C47D C -0.3911(5) 1.0775(6) 0.8413(4) 0.101(3) Uani 1 1 d DU A .
C48D C -0.3637(6) 1.0828(5) 0.7977(4) 0.097(3) Uani 1 1 d DU . .
H48D H -0.3115 1.0843 0.7871 0.116 Uiso 1 1 calc R A .
C49D C -0.4100(6) 1.0859(4) 0.7703(4) 0.092(3) Uani 1 1 d U A .
H49D H -0.3898 1.0901 0.7417 0.111 Uiso 1 1 calc R . .
C50D C -0.4840(7) 1.0828(5) 0.7848(5) 0.118(4) Uani 1 1 d U . .
H50D H -0.5158 1.0819 0.7668 0.142 Uiso 1 1 calc R A .
C51D C -0.5120(8) 1.0811(7) 0.8256(6) 0.137(5) Uani 1 1 d U A .
H51D H -0.5646 1.0809 0.8360 0.164 Uiso 1 1 calc R . .
C52D C -0.4670(6) 1.0797(6) 0.8519(5) 0.120(4) Uani 1 1 d DU . .
H52D H -0.4907 1.0803 0.8800 0.144 Uiso 1 1 calc R A .
C53D C -0.3751(19) 1.1426(9) 0.8824(12) 0.184(4) Uani 0.204(9) 1 d PGDU A 1
C54D C -0.403(3) 1.1615(16) 0.9220(12) 0.184(4) Uani 0.204(9) 1 d PGDU A 1
H54D H -0.4326 1.1357 0.9417 0.221 Uiso 0.204(9) 1 calc PR A 1
C55D C -0.389(3) 1.218(2) 0.9326(13) 0.184(4) Uani 0.204(9) 1 d PGU A 1
H55D H -0.4082 1.2309 0.9596 0.221 Uiso 0.204(9) 1 calc PR A 1
C56D C -0.346(3) 1.256(2) 0.9037(17) 0.184(4) Uani 0.204(9) 1 d PGU A 1
H56D H -0.3361 1.2944 0.9110 0.221 Uiso 0.204(9) 1 calc PR A 1
C57D C -0.318(3) 1.2369(17) 0.8642(16) 0.184(4) Uani 0.204(9) 1 d PGU A 1
H57D H -0.2885 1.2627 0.8444 0.221 Uiso 0.204(9) 1 calc PR A 1
C58D C -0.332(2) 1.1804(12) 0.8535(10) 0.184(4) Uani 0.204(9) 1 d PGDU A 1
H58D H -0.3129 1.1675 0.8265 0.221 Uiso 0.204(9) 1 calc PR A 1
C53E C -0.3615(7) 1.1156(7) 0.9138(4) 0.184(4) Uani 0.796(9) 1 d PGD A 2
C58E C -0.3755(8) 1.1825(8) 0.9003(3) 0.184(4) Uani 0.796(9) 1 d PGD A 2
H58E H -0.3670 1.1956 0.8719 0.221 Uiso 0.796(9) 1 calc PR A 2
C57E C -0.4018(9) 1.2301(6) 0.9284(5) 0.184(4) Uani 0.796(9) 1 d PG A 2
H57E H -0.4114 1.2757 0.9192 0.221 Uiso 0.796(9) 1 calc PR A 2
C56E C -0.4143(7) 1.2108(8) 0.9699(4) 0.184(4) Uani 0.796(9) 1 d PG A 2
H56E H -0.4323 1.2433 0.9891 0.221 Uiso 0.796(9) 1 calc PR A 2
C55E C -0.4004(7) 1.1439(9) 0.9834(3) 0.184(4) Uani 0.796(9) 1 d PG A 2
H55E H -0.4089 1.1308 1.0118 0.221 Uiso 0.796(9) 1 calc PR A 2
C54E C -0.3740(8) 1.0964(6) 0.9554(4) 0.184(4) Uani 0.796(9) 1 d PGD A 2
H54E H -0.3644 1.0507 0.9646 0.221 Uiso 0.796(9) 1 calc PR A 2
Fe3 Fe -0.02566(5) 0.75197(4) 1.12471(3) 0.0247(2) Uani 1 1 d . . .
S1C S 0.09652(10) 0.43973(7) 1.14922(5) 0.0388(4) Uani 1 1 d . . .
S2C S -0.13180(10) 1.06471(7) 1.08706(5) 0.0372(4) Uani 1 1 d D . .
P1C P 0.25069(10) 0.31580(8) 1.22273(6) 0.0404(4) Uani 1 1 d . . .
P3C P -0.27860(19) 1.19447(13) 1.06911(9) 0.0430(9) Uani 0.603(4) 1 d PD B 1
P3F P -0.3548(2) 1.20348(18) 1.12151(13) 0.0359(12) Uani 0.397(4) 1 d PD B 2
N1C N 0.0081(3) 0.7494(2) 1.17612(15) 0.0271(11) Uani 1 1 d . . .
N2C N 0.0089(3) 0.6600(2) 1.13408(15) 0.0262(11) Uani 1 1 d . . .
N3C N -0.0513(3) 0.7244(2) 1.07732(15) 0.0279(11) Uani 1 1 d . . .
N4C N -0.1315(3) 0.7635(2) 1.15702(15) 0.0280(11) Uani 1 1 d . . .
N5C N -0.0591(3) 0.8441(2) 1.11380(14) 0.0247(10) Uani 1 1 d . . .
N6C N 0.0697(3) 0.7719(2) 1.09006(16) 0.0304(11) Uani 1 1 d . B .
C32C C 0.1864(4) 0.3457(3) 1.1869(2) 0.0354(15) Uani 1 1 d . . .
H32C H 0.2160 0.3380 1.1588 0.043 Uiso 1 1 calc R . .
H32D H 0.1461 0.3201 1.1932 0.043 Uiso 1 1 calc R . .
C1C C 0.0005(3) 0.8007(3) 1.1980(2) 0.0313(14) Uani 1 1 d . . .
H1C H -0.0191 0.8443 1.1872 0.038 Uiso 1 1 calc R . .
C2C C 0.0199(4) 0.7923(3) 1.23479(19) 0.0330(14) Uani 1 1 d . . .
H2C H 0.0128 0.8296 1.2495 0.040 Uiso 1 1 calc R . .
C3C C 0.0502(4) 0.7289(3) 1.2512(2) 0.0380(15) Uani 1 1 d . . .
H3C H 0.0651 0.7226 1.2766 0.046 Uiso 1 1 calc R . .
C4C C 0.0580(4) 0.6757(3) 1.22922(19) 0.0328(14) Uani 1 1 d . . .
H4C H 0.0778 0.6319 1.2396 0.039 Uiso 1 1 calc R . .
C5C C 0.0367(3) 0.6870(3) 1.19204(18) 0.0260(12) Uani 1 1 d . . .
C6C C 0.0395(3) 0.6350(3) 1.16636(18) 0.0255(12) Uani 1 1 d . . .
C7C C 0.0677(3) 0.5672(3) 1.17380(19) 0.0296(13) Uani 1 1 d . . .
H7C H 0.0891 0.5499 1.1969 0.036 Uiso 1 1 calc R . .
C8C C 0.0634(3) 0.5252(3) 1.14565(18) 0.0274(13) Uani 1 1 d . . .
C9C C 0.0294(3) 0.5520(3) 1.11303(18) 0.0286(13) Uani 1 1 d . . .
H9C H 0.0244 0.5241 1.0945 0.034 Uiso 1 1 calc R . .
C10C C 0.0029(3) 0.6197(3) 1.10766(18) 0.0278(13) Uani 1 1 d . . .
C11C C -0.0308(3) 0.6576(3) 1.07378(18) 0.0285(13) Uani 1 1 d . . .
C12C C -0.0416(4) 0.6301(3) 1.04174(19) 0.0331(14) Uani 1 1 d . . .
H12C H -0.0261 0.5836 1.0398 0.040 Uiso 1 1 calc R . .
C13C C -0.0755(4) 0.6714(3) 1.0124(2) 0.0431(17) Uani 1 1 d . . .
H13C H -0.0841 0.6534 0.9901 0.052 Uiso 1 1 calc R . .
C14C C -0.0967(4) 0.7385(3) 1.0157(2) 0.0437(17) Uani 1 1 d . . .
H14C H -0.1194 0.7676 0.9956 0.052 Uiso 1 1 calc R . .
C15C C -0.0843(4) 0.7630(3) 1.04880(19) 0.0340(14) Uani 1 1 d . . .
H15C H -0.0999 0.8094 1.0513 0.041 Uiso 1 1 calc R . .
C16C C -0.1641(4) 0.7162(3) 1.18007(19) 0.0334(14) Uani 1 1 d . . .
H16C H -0.1352 0.6717 1.1804 0.040 Uiso 1 1 calc R . .
C17C C -0.2380(4) 0.7299(3) 1.2033(2) 0.0417(16) Uani 1 1 d . . .
H17C H -0.2592 0.6955 1.2195 0.050 Uiso 1 1 calc R . .
C18C C -0.2802(4) 0.7939(3) 1.2025(2) 0.0452(18) Uani 1 1 d . . .
H18C H -0.3315 0.8044 1.2177 0.054 Uiso 1 1 calc R . .
C19C C -0.2473(4) 0.8432(3) 1.1792(2) 0.0354(15) Uani 1 1 d . . .
H19C H -0.2756 0.8878 1.1784 0.043 Uiso 1 1 calc R . .
C20C C -0.1731(3) 0.8268(3) 1.15711(19) 0.0304(13) Uani 1 1 d . . .
C21C C -0.1310(3) 0.8746(3) 1.13150(18) 0.0256(12) Uani 1 1 d . B .
C22C C -0.1574(3) 0.9426(3) 1.12466(18) 0.0293(13) Uani 1 1 d . . .
H22C H -0.2079 0.9640 1.1372 0.035 Uiso 1 1 calc R B .
C23C C -0.1080(4) 0.9787(3) 1.09896(18) 0.0307(13) Uani 1 1 d . B .
C24C C -0.0339(3) 0.9463(3) 1.08063(19) 0.0299(13) Uani 1 1 d . . .
H24C H -0.0002 0.9705 1.0627 0.036 Uiso 1 1 calc R B .
C25C C -0.0105(3) 0.8791(3) 1.08895(17) 0.0268(12) Uani 1 1 d . B .
C26C C 0.0641(3) 0.8360(3) 1.07493(18) 0.0283(13) Uani 1 1 d . . .
C27C C 0.1260(4) 0.8578(3) 1.04933(19) 0.0345(14) Uani 1 1 d . B .
H27C H 0.1203 0.9027 1.0386 0.041 Uiso 1 1 calc R . .
C28C C 0.1957(4) 0.8134(3) 1.0398(2) 0.0411(16) Uani 1 1 d . . .
H28C H 0.2386 0.8273 1.0224 0.049 Uiso 1 1 calc R B .
C29C C 0.2020(4) 0.7493(3) 1.0557(2) 0.0406(16) Uani 1 1 d . B .
H29C H 0.2500 0.7185 1.0500 0.049 Uiso 1 1 calc R . .
C30C C 0.1387(3) 0.7286(3) 1.08020(19) 0.0324(14) Uani 1 1 d . . .
H30C H 0.1436 0.6834 1.0902 0.039 Uiso 1 1 calc R B .
C31C C 0.1489(4) 0.4191(3) 1.1892(2) 0.0344(14) Uani 1 1 d . . .
H31C H 0.1881 0.4456 1.1848 0.041 Uiso 1 1 calc R . .
H31D H 0.1140 0.4274 1.2161 0.041 Uiso 1 1 calc R . .
C33F C -0.2329(9) 1.0888(9) 1.1082(6) 0.040(4) Uani 0.397(4) 1 d PDU B 2
H33C H -0.2613 1.0637 1.0971 0.048 Uiso 0.397(4) 1 calc PR B 2
H33D H -0.2435 1.0800 1.1382 0.048 Uiso 0.397(4) 1 calc PR B 2
C33C C -0.2204(7) 1.0913(6) 1.1224(4) 0.038(3) Uani 0.603(4) 1 d PDU B 1
H33E H -0.2597 1.0706 1.1175 0.045 Uiso 0.603(4) 1 calc PR B 1
H33F H -0.2134 1.0771 1.1506 0.045 Uiso 0.603(4) 1 calc PR B 1
C34F C -0.2570(10) 1.1616(8) 1.0964(5) 0.042(3) Uani 0.397(4) 1 d PDU B 2
H34C H -0.2530 1.1679 1.0665 0.051 Uiso 0.397(4) 1 calc PR B 2
H34D H -0.2201 1.1839 1.1025 0.051 Uiso 0.397(4) 1 calc PR B 2
C34C C -0.2473(7) 1.1659(5) 1.1177(3) 0.040(2) Uani 0.603(4) 1 d PDU B 1
H34E H -0.2050 1.1864 1.1186 0.048 Uiso 0.603(4) 1 calc PR B 1
H34F H -0.2904 1.1804 1.1407 0.048 Uiso 0.603(4) 1 calc PR B 1
C35C C 0.2934(4) 0.2301(3) 1.2087(2) 0.0461(18) Uani 1 1 d . . .
C36C C 0.2738(5) 0.2000(3) 1.1803(3) 0.056(2) Uani 1 1 d . . .
H36C H 0.2340 0.2231 1.1669 0.067 Uiso 1 1 calc R . .
C37C C 0.3127(5) 0.1357(4) 1.1713(3) 0.072(3) Uani 1 1 d . . .
H37C H 0.2994 0.1154 1.1515 0.086 Uiso 1 1 calc R . .
C38C C 0.3696(6) 0.1013(4) 1.1907(3) 0.080(3) Uani 1 1 d . . .
H38C H 0.3956 0.0573 1.1848 0.097 Uiso 1 1 calc R . .
C39C C 0.3881(5) 0.1314(4) 1.2185(3) 0.061(2) Uani 1 1 d . . .
H39C H 0.4276 0.1077 1.2319 0.073 Uiso 1 1 calc R . .
C40C C 0.3521(4) 0.1947(3) 1.2280(3) 0.0512(19) Uani 1 1 d . . .
H40C H 0.3669 0.2144 1.2476 0.061 Uiso 1 1 calc R . .
C41C C 0.3309(4) 0.3557(3) 1.1964(2) 0.0389(16) Uani 1 1 d . . .
C42C C 0.3783(4) 0.3368(4) 1.1599(2) 0.0521(19) Uani 1 1 d . . .
H42C H 0.3706 0.3029 1.1465 0.062 Uiso 1 1 calc R . .
C43C C 0.4388(5) 0.3691(4) 1.1430(3) 0.073(3) Uani 1 1 d . . .
H43C H 0.4728 0.3560 1.1181 0.088 Uiso 1 1 calc R . .
C44C C 0.4491(6) 0.4184(4) 1.1615(4) 0.077(3) Uani 1 1 d . . .
H44C H 0.4897 0.4399 1.1496 0.092 Uiso 1 1 calc R . .
C45C C 0.4009(6) 0.4368(4) 1.1973(3) 0.064(2) Uani 1 1 d . . .
H45C H 0.4083 0.4712 1.2104 0.077 Uiso 1 1 calc R . .
C46C C 0.3419(5) 0.4065(3) 1.2146(3) 0.0517(19) Uani 1 1 d . . .
H46C H 0.3082 0.4205 1.2394 0.062 Uiso 1 1 calc R . .
C47C C -0.3189(6) 1.2836(3) 1.0741(3) 0.043(3) Uani 0.603(4) 1 d PGDU B 1
C48C C -0.3129(6) 1.3185(4) 1.1046(3) 0.049(3) Uani 0.603(4) 1 d PGDU B 1
H48C H -0.2911 1.2956 1.1267 0.059 Uiso 0.603(4) 1 calc PR B 1
C49C C -0.3389(7) 1.3869(4) 1.1029(3) 0.062(4) Uani 0.603(4) 1 d PGU B 1
H49C H -0.3348 1.4108 1.1239 0.075 Uiso 0.603(4) 1 calc PR B 1
C50C C -0.3709(8) 1.4205(3) 1.0706(4) 0.069(4) Uani 0.603(4) 1 d PGU B 1
H50C H -0.3886 1.4673 1.0695 0.083 Uiso 0.603(4) 1 calc PR B 1
C51C C -0.3769(8) 1.3856(5) 1.0400(3) 0.073(5) Uani 0.603(4) 1 d PGU B 1
H51C H -0.3987 1.4086 1.0180 0.088 Uiso 0.603(4) 1 calc PR B 1
C52C C -0.3509(7) 1.3172(5) 1.0418(3) 0.055(4) Uani 0.603(4) 1 d PGDU B 1
H52C H -0.3550 1.2933 1.0208 0.066 Uiso 0.603(4) 1 calc PR B 1
C47F C -0.3567(9) 1.2849(5) 1.0926(4) 0.045(4) Uani 0.397(4) 1 d PGDU B 2
C48F C -0.3570(10) 1.2948(7) 1.0513(4) 0.061(6) Uani 0.397(4) 1 d PGDU B 2
H48F H -0.3615 1.2599 1.0375 0.074 Uiso 0.397(4) 1 calc PR B 2
C49F C -0.3507(11) 1.3556(9) 1.0301(3) 0.066(5) Uani 0.397(4) 1 d PGU B 2
H49F H -0.3509 1.3624 1.0018 0.079 Uiso 0.397(4) 1 calc PR B 2
C50F C -0.3442(11) 1.4066(6) 1.0502(5) 0.066(5) Uani 0.397(4) 1 d PGU B 2
H50F H -0.3399 1.4482 1.0357 0.080 Uiso 0.397(4) 1 calc PR B 2
C51F C -0.3439(11) 1.3968(6) 1.0916(5) 0.068(6) Uani 0.397(4) 1 d PGU B 2
H51F H -0.3394 1.4317 1.1053 0.081 Uiso 0.397(4) 1 calc PR B 2
C52F C -0.3501(9) 1.3359(8) 1.1128(4) 0.057(5) Uani 0.397(4) 1 d PGDU B 2
H52F H -0.3499 1.3292 1.1410 0.069 Uiso 0.397(4) 1 calc PR B 2
C53F C -0.4230(10) 1.1719(9) 1.1017(6) 0.079(6) Uani 0.397(4) 1 d PGDU B 2
C58F C -0.4220(9) 1.1048(8) 1.1098(6) 0.090(6) Uani 0.397(4) 1 d PGDU B 2
H58F H -0.3833 1.0762 1.1221 0.108 Uiso 0.397(4) 1 calc PR B 2
C57F C -0.4776(10) 1.0796(6) 1.1000(6) 0.096(7) Uani 0.397(4) 1 d PGU B 2
H57F H -0.4769 1.0337 1.1056 0.116 Uiso 0.397(4) 1 calc PR B 2
C56F C -0.5343(9) 1.1215(8) 1.0821(6) 0.087(6) Uani 0.397(4) 1 d PGU B 2
H56F H -0.5723 1.1043 1.0753 0.104 Uiso 0.397(4) 1 calc PR B 2
C55F C -0.5353(9) 1.1886(7) 1.0739(6) 0.100(7) Uani 0.397(4) 1 d PGU B 2
H55F H -0.5740 1.2172 1.0616 0.120 Uiso 0.397(4) 1 calc PR B 2
C54F C -0.4797(11) 1.2138(6) 1.0837(6) 0.084(6) Uani 0.397(4) 1 d PGDU B 2
H54F H -0.4804 1.2597 1.0782 0.101 Uiso 0.397(4) 1 calc PR B 2
C53C C -0.3658(5) 1.1626(5) 1.0810(4) 0.062(3) Uani 0.603(4) 1 d PGDU B 1
C54C C -0.4335(6) 1.1908(4) 1.1071(4) 0.078(5) Uani 0.603(4) 1 d PGDU B 1
H54C H -0.4373 1.2302 1.1190 0.093 Uiso 0.603(4) 1 calc PR B 1
C55C C -0.4957(5) 1.1611(6) 1.1157(4) 0.101(5) Uani 0.603(4) 1 d PGU B 1
H55C H -0.5420 1.1804 1.1335 0.121 Uiso 0.603(4) 1 calc PR B 1
C56C C -0.4901(6) 1.1034(7) 1.0983(5) 0.127(6) Uani 0.603(4) 1 d PGU B 1
H56C H -0.5326 1.0831 1.1042 0.152 Uiso 0.603(4) 1 calc PR B 1
C57C C -0.4224(8) 1.0752(6) 1.0722(5) 0.134(7) Uani 0.603(4) 1 d PGU B 1
H57C H -0.4186 1.0357 1.0603 0.160 Uiso 0.603(4) 1 calc PR B 1
C58C C -0.3602(6) 1.1048(5) 1.0635(4) 0.108(6) Uani 0.603(4) 1 d PGDU B 1
H58C H -0.3139 1.0856 1.0457 0.129 Uiso 0.603(4) 1 calc PR B 1
Fe2 Fe 0.42083(5) 0.26158(4) 0.64614(3) 0.0249(2) Uani 1 1 d . . .
S1B S 0.53521(9) -0.05302(7) 0.66368(5) 0.0324(3) Uani 1 1 d . . .
S2B S 0.26081(9) 0.56987(7) 0.63679(5) 0.0366(4) Uani 1 1 d . . .
P1B P 0.77925(11) -0.05919(9) 0.65040(6) 0.0432(4) Uani 1 1 d . . .
P2B P 0.12793(9) 0.70083(7) 0.61268(5) 0.0319(4) Uani 1 1 d . . .
N1B N 0.5312(3) 0.2565(2) 0.62395(14) 0.0268(11) Uani 1 1 d . . .
N2B N 0.4568(3) 0.1696(2) 0.65194(14) 0.0243(10) Uani 1 1 d . . .
N3B N 0.3227(3) 0.2355(2) 0.67162(15) 0.0274(11) Uani 1 1 d . . .
N4B N 0.4280(3) 0.2840(2) 0.69953(15) 0.0289(11) Uani 1 1 d . . .
N5B N 0.3792(3) 0.3527(2) 0.64113(14) 0.0281(11) Uani 1 1 d . . .
N6B N 0.4042(3) 0.2704(2) 0.58984(14) 0.0251(10) Uani 1 1 d . . .
C1B C 0.5660(4) 0.3071(3) 0.60908(18) 0.0295(13) Uani 1 1 d . . .
H1B H 0.5350 0.3507 0.6079 0.035 Uiso 1 1 calc R . .
C2B C 0.6440(4) 0.2983(3) 0.5955(2) 0.0365(15) Uani 1 1 d . . .
H2B H 0.6665 0.3352 0.5858 0.044 Uiso 1 1 calc R . .
C3B C 0.6889(4) 0.2349(3) 0.5964(2) 0.0369(15) Uani 1 1 d . . .
H3B H 0.7430 0.2276 0.5875 0.044 Uiso 1 1 calc R . .
C4B C 0.6548(3) 0.1818(3) 0.6101(2) 0.0338(14) Uani 1 1 d . . .
H4B H 0.6849 0.1377 0.6103 0.041 Uiso 1 1 calc R . .
C5B C 0.5760(3) 0.1942(3) 0.62361(18) 0.0274(13) Uani 1 1 d . . .
C6B C 0.5329(3) 0.1426(3) 0.63972(17) 0.0258(12) Uani 1 1 d . . .
C7B C 0.5616(3) 0.0747(3) 0.64252(18) 0.0255(12) Uani 1 1 d . . .
H7B H 0.6149 0.0564 0.6337 0.031 Uiso 1 1 calc R . .
C8B C 0.5098(3) 0.0332(3) 0.65881(18) 0.0276(13) Uani 1 1 d . . .
C9B C 0.4327(3) 0.0623(3) 0.67185(17) 0.0277(13) Uani 1 1 d . . .
H9B H 0.3971 0.0353 0.6831 0.033 Uiso 1 1 calc R . .
C10B C 0.4076(3) 0.1301(3) 0.66861(17) 0.0242(12) Uani 1 1 d . . .
C11B C 0.3292(3) 0.1695(3) 0.68141(18) 0.0269(13) Uani 1 1 d . . .
C12B C 0.2671(3) 0.1436(3) 0.70223(18) 0.0304(13) Uani 1 1 d . . .
H12B H 0.2729 0.0971 0.7080 0.037 Uiso 1 1 calc R . .
C13B C 0.1957(4) 0.1867(3) 0.71470(19) 0.0351(14) Uani 1 1 d . . .
H13B H 0.1528 0.1702 0.7300 0.042 Uiso 1 1 calc R . .
C14B C 0.1895(4) 0.2529(3) 0.7042(2) 0.0361(15) Uani 1 1 d . . .
H14B H 0.1415 0.2831 0.7116 0.043 Uiso 1 1 calc R . .
C15B C 0.2535(3) 0.2761(3) 0.68259(19) 0.0326(14) Uani 1 1 d . . .
H15B H 0.2481 0.3223 0.6754 0.039 Uiso 1 1 calc R . .
C16B C 0.4599(4) 0.2435(3) 0.72776(19) 0.0328(14) Uani 1 1 d . . .
H16B H 0.4837 0.1989 0.7223 0.039 Uiso 1 1 calc R . .
C17B C 0.4596(5) 0.2644(3) 0.7648(2) 0.0459(18) Uani 1 1 d . . .
H17B H 0.4842 0.2350 0.7840 0.055 Uiso 1 1 calc R . .
C18B C 0.4228(5) 0.3288(3) 0.7735(2) 0.052(2) Uani 1 1 d . . .
H18B H 0.4205 0.3437 0.7991 0.062 Uiso 1 1 calc R . .
C19B C 0.3895(4) 0.3708(3) 0.7445(2) 0.0414(17) Uani 1 1 d . . .
H19B H 0.3635 0.4150 0.7499 0.050 Uiso 1 1 calc R . .
C20B C 0.3945(4) 0.3479(3) 0.70727(19) 0.0335(14) Uani 1 1 d . . .
C21B C 0.3650(3) 0.3888(3) 0.67400(18) 0.0293(13) Uani 1 1 d . . .
C22B C 0.3291(3) 0.4550(3) 0.67221(19) 0.0311(14) Uani 1 1 d . . .
H22B H 0.3200 0.4795 0.6952 0.037 Uiso 1 1 calc R . .
C23B C 0.3060(3) 0.4863(3) 0.63634(19) 0.0299(13) Uani 1 1 d . . .
C24B C 0.3190(3) 0.4486(3) 0.60334(19) 0.0268(13) Uani 1 1 d . . .
H24B H 0.3028 0.4685 0.5790 0.032 Uiso 1 1 calc R . .
C25B C 0.3558(3) 0.3815(3) 0.60628(18) 0.0273(13) Uani 1 1 d . . .
C26B C 0.3734(3) 0.3337(3) 0.57580(18) 0.0258(12) Uani 1 1 d . . .
C27B C 0.3621(3) 0.3492(3) 0.53684(18) 0.0283(13) Uani 1 1 d . . .
H27B H 0.3403 0.3935 0.5281 0.034 Uiso 1 1 calc R . .
C28B C 0.3823(4) 0.3008(3) 0.5107(2) 0.0331(14) Uani 1 1 d . . .
H28B H 0.3739 0.3108 0.4837 0.040 Uiso 1 1 calc R . .
C29B C 0.4158(3) 0.2356(3) 0.52416(19) 0.0319(14) Uani 1 1 d . . .
H29B H 0.4316 0.2010 0.5064 0.038 Uiso 1 1 calc R . .
C30B C 0.4248(3) 0.2235(3) 0.56371(18) 0.0296(13) Uani 1 1 d . . .
H30B H 0.4468 0.1795 0.5730 0.036 Uiso 1 1 calc R . .
C31B C 0.6378(4) -0.0716(3) 0.64613(19) 0.0342(14) Uani 1 1 d . . .
H31G H 0.6556 -0.1187 0.6403 0.041 Uiso 1 1 calc R . .
H31H H 0.6511 -0.0444 0.6203 0.041 Uiso 1 1 calc R . .
C32B C 0.6799(4) -0.0588(3) 0.6763(2) 0.0395(15) Uani 1 1 d . . .
H32G H 0.6787 -0.0936 0.6993 0.047 Uiso 1 1 calc R . .
H32H H 0.6546 -0.0154 0.6873 0.047 Uiso 1 1 calc R . .
C33B C 0.2492(4) 0.5928(3) 0.5846(2) 0.0349(14) Uani 1 1 d . . .
H33I H 0.2987 0.5782 0.5654 0.042 Uiso 1 1 calc R . .
H33J H 0.2113 0.5712 0.5791 0.042 Uiso 1 1 calc R . .
C34B C 0.2217(3) 0.6681(3) 0.5789(2) 0.0353(15) Uani 1 1 d . . .
H34I H 0.2176 0.6810 0.5502 0.042 Uiso 1 1 calc R . .
H34J H 0.2606 0.6890 0.5842 0.042 Uiso 1 1 calc R . .
C35B C 0.8239(4) -0.0613(3) 0.6922(2) 0.0440(17) Uani 1 1 d . . .
C36B C 0.9024(4) -0.0620(3) 0.6821(2) 0.0462(17) Uani 1 1 d . . .
H36B H 0.9287 -0.0633 0.6543 0.055 Uiso 1 1 calc R . .
C37B C 0.9427(4) -0.0609(3) 0.7114(3) 0.0485(18) Uani 1 1 d . . .
H37B H 0.9960 -0.0620 0.7038 0.058 Uiso 1 1 calc R . .
C38B C 0.9049(4) -0.0581(3) 0.7520(2) 0.0426(17) Uani 1 1 d . . .
H38B H 0.9321 -0.0567 0.7722 0.051 Uiso 1 1 calc R . .
C39B C 0.8278(5) -0.0575(4) 0.7630(3) 0.056(2) Uani 1 1 d . . .
H39B H 0.8020 -0.0554 0.7908 0.067 Uiso 1 1 calc R . .
C40B C 0.7872(4) -0.0600(4) 0.7336(2) 0.0476(18) Uani 1 1 d . . .
H40B H 0.7344 -0.0607 0.7417 0.057 Uiso 1 1 calc R . .
C41B C 0.8119(4) -0.1451(3) 0.6380(2) 0.0405(16) Uani 1 1 d . . .
C42B C 0.8289(4) -0.1572(4) 0.5974(2) 0.0507(19) Uani 1 1 d . . .
H42B H 0.8259 -0.1213 0.5769 0.061 Uiso 1 1 calc R . .
C43B C 0.8499(4) -0.2211(4) 0.5867(2) 0.0489(18) Uani 1 1 d . . .
H43B H 0.8619 -0.2291 0.5588 0.059 Uiso 1 1 calc R . .
C44B C 0.8539(4) -0.2731(4) 0.6155(3) 0.063(2) Uani 1 1 d . . .
H44B H 0.8686 -0.3172 0.6077 0.075 Uiso 1 1 calc R . .
C45B C 0.8364(5) -0.2616(4) 0.6559(3) 0.068(2) Uani 1 1 d . . .
H45B H 0.8393 -0.2981 0.6760 0.081 Uiso 1 1 calc R . .
C46B C 0.8150(5) -0.1993(4) 0.6676(2) 0.054(2) Uani 1 1 d . . .
H46B H 0.8021 -0.1921 0.6958 0.065 Uiso 1 1 calc R . .
C47B C 0.0681(3) 0.6652(3) 0.59030(19) 0.0316(14) Uani 1 1 d . . .
C48B C 0.0454(4) 0.6079(3) 0.6123(2) 0.0354(15) Uani 1 1 d . . .
H48B H 0.0584 0.5922 0.6379 0.042 Uiso 1 1 calc R . .
C49B C 0.0042(4) 0.5753(3) 0.5963(2) 0.0438(17) Uani 1 1 d . . .
H49B H -0.0113 0.5373 0.6112 0.053 Uiso 1 1 calc R . .
C50B C -0.0147(4) 0.5969(3) 0.5590(2) 0.0433(17) Uani 1 1 d . . .
H50B H -0.0427 0.5739 0.5481 0.052 Uiso 1 1 calc R . .
C51B C 0.0077(4) 0.6529(3) 0.5376(2) 0.0424(16) Uani 1 1 d . . .
H51B H -0.0062 0.6685 0.5122 0.051 Uiso 1 1 calc R . .
C52B C 0.0489(4) 0.6858(3) 0.5523(2) 0.0346(14) Uani 1 1 d . . .
H52B H 0.0649 0.7231 0.5366 0.041 Uiso 1 1 calc R . .
C53B C 0.1087(3) 0.7881(3) 0.59217(19) 0.0314(13) Uani 1 1 d . . .
C54B C 0.1666(4) 0.8221(3) 0.5776(3) 0.065(3) Uani 1 1 d . . .
H54B H 0.2186 0.7985 0.5746 0.078 Uiso 1 1 calc R . .
C55B C 0.1504(5) 0.8895(4) 0.5675(3) 0.073(3) Uani 1 1 d . . .
H55B H 0.1909 0.9122 0.5591 0.087 Uiso 1 1 calc R . .
C56B C 0.0767(4) 0.9235(3) 0.5697(3) 0.055(2) Uani 1 1 d . . .
H56B H 0.0660 0.9699 0.5625 0.066 Uiso 1 1 calc R . .
C57B C 0.0169(4) 0.8915(3) 0.5822(2) 0.0479(18) Uani 1 1 d . . .
H57B H -0.0344 0.9152 0.5826 0.058 Uiso 1 1 calc R . .
C58B C 0.0329(4) 0.8242(3) 0.5942(2) 0.0442(17) Uani 1 1 d . . .
H58B H -0.0081 0.8023 0.6040 0.053 Uiso 1 1 calc R . .
Fe1 Fe 0.42325(5) 0.76068(4) 0.63065(3) 0.0222(2) Uani 1 1 d . . .
S1A S 0.53520(9) 0.44798(7) 0.66167(5) 0.0340(4) Uani 1 1 d . . .
S2A S 0.32679(8) 1.07285(6) 0.58811(5) 0.0304(3) Uani 1 1 d . . .
P1A P 0.68111(10) 0.33144(8) 0.74205(5) 0.0371(4) Uani 1 1 d . . .
P2A P 0.22358(9) 1.20612(7) 0.55112(5) 0.0299(3) Uani 1 1 d . . .
N1A N 0.4482(3) 0.7580(2) 0.68439(15) 0.0252(10) Uani 1 1 d . . .
N2 N 0.4549(3) 0.6684(2) 0.64102(14) 0.0230(10) Uani 1 1 d . . .
N2A N 0.4113(3) 0.7321(2) 0.57939(15) 0.0261(10) Uani 1 1 d . . .
N4 N 0.5231(3) 0.7798(2) 0.60248(14) 0.0232(10) Uani 1 1 d . . .
N5 N 0.3916(3) 0.8530(2) 0.61906(14) 0.0238(10) Uani 1 1 d . . .
N6 N 0.3133(3) 0.7733(2) 0.65634(14) 0.0231(10) Uani 1 1 d . . .
C1A C 0.4429(3) 0.8096(3) 0.70537(19) 0.0280(13) Uani 1 1 d . . .
H1A H 0.4252 0.8532 0.6939 0.034 Uiso 1 1 calc R . .
C2A C 0.4618(3) 0.8019(3) 0.74268(19) 0.0317(14) Uani 1 1 d . . .
H2A H 0.4598 0.8396 0.7559 0.038 Uiso 1 1 calc R . .
C3A C 0.4837(4) 0.7389(3) 0.7609(2) 0.0353(14) Uani 1 1 d . . .
H3A H 0.4947 0.7325 0.7873 0.042 Uiso 1 1 calc R . .
C4A C 0.4892(3) 0.6855(3) 0.73984(19) 0.0300(13) Uani 1 1 d . . .
H4A H 0.5049 0.6417 0.7515 0.036 Uiso 1 1 calc R . .
C5A C 0.4720(3) 0.6959(3) 0.70200(17) 0.0242(12) Uani 1 1 d . . .
C6A C 0.4775(3) 0.6435(3) 0.67619(18) 0.0251(12) Uani 1 1 d . . .
C7A C 0.5031(3) 0.5766(3) 0.68424(19) 0.0263(12) Uani 1 1 d . . .
H7A H 0.5204 0.5598 0.7087 0.032 Uiso 1 1 calc R . .
C8A C 0.5036(3) 0.5340(3) 0.65662(19) 0.0283(13) Uani 1 1 d . . .
C9A C 0.4800(3) 0.5608(3) 0.62003(19) 0.0271(13) Uani 1 1 d . . .
H9A H 0.4802 0.5326 0.6004 0.033 Uiso 1 1 calc R . .
C10A C 0.4571(3) 0.6275(3) 0.61328(17) 0.0245(12) Uani 1 1 d . . .
C11A C 0.4327(3) 0.6658(3) 0.57666(17) 0.0227(12) Uani 1 1 d . . .
C12A C 0.4332(3) 0.6374(3) 0.54188(18) 0.0287(13) Uani 1 1 d . . .
H12A H 0.4486 0.5908 0.5404 0.034 Uiso 1 1 calc R . .
C13A C 0.4106(4) 0.6788(3) 0.50970(19) 0.0336(14) Uani 1 1 d . . .
H13A H 0.4108 0.6608 0.4855 0.040 Uiso 1 1 calc R . .
C14A C 0.3876(4) 0.7465(3) 0.51248(19) 0.0347(14) Uani 1 1 d . . .
H14A H 0.3712 0.7752 0.4905 0.042 Uiso 1 1 calc R . .
C15A C 0.3888(3) 0.7713(3) 0.54769(17) 0.0267(12) Uani 1 1 d . . .
H15A H 0.3733 0.8178 0.5496 0.032 Uiso 1 1 calc R . .
C16A C 0.5921(3) 0.7368(3) 0.59744(19) 0.0298(13) Uani 1 1 d . . .
H16A H 0.5944 0.6920 0.6080 0.036 Uiso 1 1 calc R . .
C17A C 0.6591(3) 0.7550(3) 0.57771(19) 0.0339(14) Uani 1 1 d . . .
H17A H 0.7070 0.7239 0.5756 0.041 Uiso 1 1 calc R . .
C18A C 0.6553(4) 0.8210(3) 0.5606(2) 0.0361(15) Uani 1 1 d . . .
H18A H 0.7004 0.8348 0.5460 0.043 Uiso 1 1 calc R . .
C19A C 0.5860(3) 0.8645(3) 0.56560(18) 0.0276(13) Uani 1 1 d . . .
H19A H 0.5822 0.9092 0.5545 0.033 Uiso 1 1 calc R . .
C20A C 0.5211(3) 0.8435(3) 0.58687(17) 0.0260(12) Uani 1 1 d . . .
C21A C 0.4432(3) 0.8873(2) 0.59694(16) 0.0220(12) Uani 1 1 d . . .
C22A C 0.4228(3) 0.9537(3) 0.58770(17) 0.0257(12) Uani 1 1 d . . .
H22A H 0.4597 0.9770 0.5721 0.031 Uiso 1 1 calc R . .
C23A C 0.3467(3) 0.9874(3) 0.60134(18) 0.0265(12) Uani 1 1 d . . .
C24A C 0.2935(3) 0.9517(3) 0.62404(18) 0.0274(13) Uani 1 1 d . . .
H24A H 0.2416 0.9734 0.6336 0.033 Uiso 1 1 calc R . .
C25A C 0.3182(3) 0.8836(3) 0.63230(18) 0.0260(12) Uani 1 1 d . . .
C26A C 0.2720(3) 0.8369(3) 0.65449(17) 0.0237(12) Uani 1 1 d . . .
C27A C 0.1952(3) 0.8538(3) 0.6727(2) 0.0313(14) Uani 1 1 d . . .
H27A H 0.1680 0.8988 0.6717 0.038 Uiso 1 1 calc R . .
C28A C 0.1582(4) 0.8053(3) 0.6922(2) 0.0389(16) Uani 1 1 d . . .
H28A H 0.1049 0.8164 0.7039 0.047 Uiso 1 1 calc R . .
C29A C 0.1984(3) 0.7406(3) 0.69482(19) 0.0311(14) Uani 1 1 d . . .
H29A H 0.1736 0.7068 0.7088 0.037 Uiso 1 1 calc R . .
C30A C 0.2760(3) 0.7256(3) 0.67661(18) 0.0283(13) Uani 1 1 d . . .
H30A H 0.3040 0.6809 0.6783 0.034 Uiso 1 1 calc R . .
C31A C 0.5814(4) 0.4303(3) 0.7044(2) 0.0360(15) Uani 1 1 d . . .
H31E H 0.6193 0.4578 0.7012 0.043 Uiso 1 1 calc R . .
H31F H 0.5432 0.4390 0.7302 0.043 Uiso 1 1 calc R . .
C32A C 0.6211(4) 0.3571(3) 0.7040(2) 0.0363(15) Uani 1 1 d . . .
H32E H 0.6534 0.3485 0.6765 0.044 Uiso 1 1 calc R . .
H32F H 0.5819 0.3304 0.7096 0.044 Uiso 1 1 calc R . .
C33A C 0.2256(3) 1.0997(3) 0.6117(2) 0.0323(14) Uani 1 1 d . . .
H33G H 0.1942 1.0805 0.5989 0.039 Uiso 1 1 calc R . .
H33H H 0.2166 1.0848 0.6412 0.039 Uiso 1 1 calc R . .
C34A C 0.2038(4) 1.1751(3) 0.60591(18) 0.0333(14) Uani 1 1 d . . .
H34G H 0.2330 1.1936 0.6206 0.040 Uiso 1 1 calc R . .
H34H H 0.1486 1.1906 0.6179 0.040 Uiso 1 1 calc R . .
C35A C 0.7290(4) 0.2465(3) 0.7304(2) 0.0378(15) Uani 1 1 d . . .
C36A C 0.7111(4) 0.2117(3) 0.7025(2) 0.0500(19) Uani 1 1 d . . .
H36A H 0.6720 0.2325 0.6881 0.060 Uiso 1 1 calc R . .
C37A C 0.7506(5) 0.1478(3) 0.6966(3) 0.062(2) Uani 1 1 d . . .
H37A H 0.7391 0.1248 0.6775 0.074 Uiso 1 1 calc R . .
C38A C 0.8067(5) 0.1162(3) 0.7177(3) 0.055(2) Uani 1 1 d . . .
H38A H 0.8324 0.0714 0.7137 0.067 Uiso 1 1 calc R . .
C39A C 0.8249(4) 0.1490(3) 0.7439(2) 0.0421(16) Uani 1 1 d . . .
H39A H 0.8649 0.1280 0.7577 0.051 Uiso 1 1 calc R . .
C40A C 0.7856(4) 0.2130(3) 0.7509(2) 0.0417(16) Uani 1 1 d . . .
H40A H 0.7978 0.2349 0.7704 0.050 Uiso 1 1 calc R . .
C41A C 0.7571(4) 0.3760(3) 0.7192(2) 0.0384(16) Uani 1 1 d . . .
C42A C 0.8114(4) 0.3588(4) 0.6828(2) 0.0465(17) Uani 1 1 d . . .
H42A H 0.8085 0.3231 0.6693 0.056 Uiso 1 1 calc R . .
C43A C 0.8678(5) 0.3922(4) 0.6666(3) 0.061(2) Uani 1 1 d . . .
H43A H 0.9036 0.3805 0.6420 0.073 Uiso 1 1 calc R . .
C44A C 0.8716(5) 0.4449(4) 0.6878(3) 0.070(3) Uani 1 1 d . . .
H44A H 0.9118 0.4676 0.6778 0.084 Uiso 1 1 calc R . .
C45A C 0.8193(5) 0.4629(4) 0.7213(3) 0.061(2) Uani 1 1 d . . .
H45A H 0.8206 0.5002 0.7339 0.073 Uiso 1 1 calc R . .
C46A C 0.7624(4) 0.4276(3) 0.7383(2) 0.0468(18) Uani 1 1 d . . .
H46A H 0.7274 0.4394 0.7632 0.056 Uiso 1 1 calc R . .
C47A C 0.1549(4) 1.1734(3) 0.53339(19) 0.0332(14) Uani 1 1 d . . .
C48A C 0.1832(4) 1.1122(3) 0.51763(19) 0.0391(15) Uani 1 1 d . . .
H48A H 0.2359 1.0912 0.5153 0.047 Uiso 1 1 calc R . .
C49A C 0.1349(5) 1.0813(3) 0.5051(2) 0.0470(18) Uani 1 1 d . . .
H49A H 0.1541 1.0386 0.4953 0.056 Uiso 1 1 calc R . .
C50A C 0.0593(5) 1.1128(4) 0.5071(2) 0.054(2) Uani 1 1 d . . .
H50A H 0.0265 1.0929 0.4977 0.064 Uiso 1 1 calc R . .
C51A C 0.0310(4) 1.1744(4) 0.5231(2) 0.0483(18) Uani 1 1 d . . .
H51A H -0.0215 1.1957 0.5252 0.058 Uiso 1 1 calc R . .
C52A C 0.0786(4) 1.2045(3) 0.5359(2) 0.0406(16) Uani 1 1 d . . .
H52A H 0.0589 1.2466 0.5465 0.049 Uiso 1 1 calc R . .
C53A C 0.1806(3) 1.2949(3) 0.55347(18) 0.0284(13) Uani 1 1 d . . .
C54A C 0.1589(4) 1.3271(3) 0.5887(2) 0.0388(16) Uani 1 1 d . . .
H54A H 0.1581 1.3018 0.6143 0.047 Uiso 1 1 calc R . .
C55A C 0.1383(4) 1.3959(3) 0.5874(2) 0.0468(18) Uani 1 1 d . . .
H55A H 0.1257 1.4175 0.6118 0.056 Uiso 1 1 calc R . .
C56A C 0.1365(4) 1.4326(3) 0.5503(2) 0.0425(17) Uani 1 1 d . . .
H56A H 0.1218 1.4795 0.5493 0.051 Uiso 1 1 calc R . .
C57A C 0.1558(4) 1.4012(3) 0.5148(2) 0.0386(15) Uani 1 1 d . . .
H57A H 0.1541 1.4265 0.4894 0.046 Uiso 1 1 calc R . .
C58A C 0.1776(3) 1.3331(3) 0.51632(19) 0.0322(14) Uani 1 1 d . . .
H58A H 0.1908 1.3118 0.4918 0.039 Uiso 1 1 calc R . .
P1 P 0.35132(9) 0.52464(7) 0.46975(5) 0.0351(4) Uani 1 1 d . . .
F11 F 0.2772(2) 0.49803(17) 0.49357(12) 0.0434(9) Uani 1 1 d . . .
F12 F 0.3854(2) 0.50763(17) 0.51009(12) 0.0447(9) Uani 1 1 d . . .
F13 F 0.3931(2) 0.45215(16) 0.45618(12) 0.0441(9) Uani 1 1 d . . .
F14 F 0.4262(2) 0.55149(17) 0.44613(12) 0.0406(9) Uani 1 1 d . . .
F15 F 0.3184(2) 0.54243(18) 0.42912(12) 0.0446(9) Uani 1 1 d . . .
F16 F 0.3098(2) 0.59727(16) 0.48335(12) 0.0458(10) Uani 1 1 d . . .
P2 P 0.34584(11) 0.55269(8) 0.78285(6) 0.0455(5) Uani 1 1 d . . .
F21 F 0.3425(3) 0.6171(2) 0.75188(16) 0.0767(15) Uani 1 1 d . . .
F22 F 0.4122(3) 0.5711(3) 0.7970(2) 0.0945(18) Uani 1 1 d . . .
F23 F 0.4080(3) 0.5118(2) 0.74911(19) 0.098(2) Uani 1 1 d . . .
F24 F 0.3504(3) 0.4876(2) 0.81337(16) 0.0747(15) Uani 1 1 d . . .
F25 F 0.2812(3) 0.5301(3) 0.76772(16) 0.0878(17) Uani 1 1 d . . .
F26 F 0.2827(3) 0.5909(2) 0.81652(14) 0.0664(13) Uani 1 1 d . . .
P3 P 0.38345(10) 0.94554(7) 0.47684(5) 0.0340(4) Uani 1 1 d . . .
F31 F 0.3191(2) 0.9313(2) 0.51545(13) 0.0600(12) Uani 1 1 d . . .
F32 F 0.4462(2) 0.89526(19) 0.49733(13) 0.0504(10) Uani 1 1 d . . .
F33 F 0.3730(3) 0.8865(2) 0.45568(12) 0.0578(12) Uani 1 1 d . . .
F34 F 0.4476(3) 0.9599(2) 0.43797(12) 0.0565(12) Uani 1 1 d . . .
F35 F 0.3209(3) 0.9967(2) 0.45613(15) 0.0767(15) Uani 1 1 d . . .
F36 F 0.3958(3) 1.00393(18) 0.49762(12) 0.0664(14) Uani 1 1 d . . .
P4 P 0.35445(10) 0.98047(8) 0.78188(5) 0.0342(4) Uani 1 1 d . . .
F41 F 0.3576(2) 0.95808(17) 0.73804(11) 0.0407(9) Uani 1 1 d . . .
F42 F 0.3604(2) 1.05365(16) 0.76172(10) 0.0348(8) Uani 1 1 d . . .
F43 F 0.4448(2) 0.9588(2) 0.77443(13) 0.0502(10) Uani 1 1 d . . .
F44 F 0.3496(2) 1.00321(18) 0.82610(11) 0.0429(9) Uani 1 1 d . . .
F45 F 0.3485(2) 0.90783(17) 0.80211(11) 0.0490(10) Uani 1 1 d . . .
F46 F 0.2631(2) 1.00227(17) 0.78928(11) 0.0386(8) Uani 1 1 d . . .
P5 P 0.09134(10) 1.03778(8) 0.71550(5) 0.0363(4) Uani 1 1 d . . .
F51 F 0.0912(2) 1.06109(18) 0.75880(12) 0.0455(9) Uani 1 1 d . . .
F52 F 0.0870(2) 0.96500(16) 0.73623(11) 0.0417(9) Uani 1 1 d . . .
F53 F 0.1823(2) 1.01600(17) 0.70643(12) 0.0437(9) Uani 1 1 d . . .
F54 F 0.0922(2) 1.01401(17) 0.67228(12) 0.0431(9) Uani 1 1 d . . .
F55 F 0.0959(2) 1.10989(16) 0.69406(12) 0.0437(9) Uani 1 1 d . . .
F56 F -0.0001(2) 1.05977(16) 0.72513(12) 0.0448(9) Uani 1 1 d . . .
P7 P -0.16153(11) 0.52369(8) 0.98695(5) 0.0414(4) Uani 1 1 d . . .
F71 F -0.0920(2) 0.54840(18) 0.95534(12) 0.0474(10) Uani 1 1 d . . .
F72 F -0.1926(3) 0.59603(19) 1.00209(13) 0.0604(12) Uani 1 1 d . . .
F73 F -0.1109(3) 0.5047(2) 1.02036(13) 0.0576(11) Uani 1 1 d . . .
F74 F -0.2305(3) 0.4997(2) 1.01929(15) 0.0661(13) Uani 1 1 d . . .
F75 F -0.1298(3) 0.45116(19) 0.97203(12) 0.0543(11) Uani 1 1 d . . .
F76 F -0.2105(3) 0.5439(2) 0.95328(17) 0.0739(14) Uani 1 1 d . . .
P6 P 0.0970(6) 0.4541(5) 0.7195(3) 0.038(2) Uani 0.529(18) 1 d PDU C 1
F61 F 0.1440(8) 0.5065(8) 0.7213(4) 0.063(3) Uani 0.529(18) 1 d PDU C 1
F62 F 0.0474(8) 0.5069(6) 0.6929(6) 0.097(5) Uani 0.529(18) 1 d PDU C 1
F63 F 0.0393(10) 0.4799(6) 0.7596(4) 0.091(6) Uani 0.529(18) 1 d PDU C 1
F64 F 0.0492(11) 0.4025(8) 0.7190(6) 0.088(5) Uani 0.529(18) 1 d PDU C 1
F65 F 0.1487(11) 0.3998(5) 0.7441(5) 0.115(6) Uani 0.529(18) 1 d PDU C 1
F66 F 0.1533(9) 0.4299(9) 0.6791(4) 0.079(4) Uani 0.529(18) 1 d PDU C 1
P8 P -0.1459(5) 0.9505(4) 0.9872(3) 0.0437(18) Uani 0.563(14) 1 d PDU D 1
F81 F -0.1662(9) 0.9134(8) 1.0311(4) 0.081(5) Uani 0.563(14) 1 d PDU D 1
F82 F -0.2164(7) 0.9331(7) 0.9751(4) 0.100(4) Uani 0.563(14) 1 d PDU D 1
F83 F -0.0929(8) 0.8850(4) 0.9694(3) 0.092(5) Uani 0.563(14) 1 d PDU D 1
F84 F -0.1235(8) 0.9881(4) 0.9438(3) 0.064(3) Uani 0.563(14) 1 d PDU D 1
F85 F -0.0774(8) 0.9716(9) 0.9996(4) 0.090(5) Uani 0.563(14) 1 d PDU D 1
F86 F -0.2030(6) 1.0155(4) 1.0042(3) 0.069(3) Uani 0.563(14) 1 d PDU D 1
P6A P 0.0846(7) 0.4509(6) 0.7168(3) 0.040(3) Uani 0.471(18) 1 d PDU C 2
F61A F 0.1184(11) 0.5106(10) 0.7211(7) 0.111(6) Uani 0.471(18) 1 d PDU C 2
F62A F 0.0653(12) 0.4852(10) 0.6751(4) 0.123(6) Uani 0.471(18) 1 d PDU C 2
F63A F 0.0021(6) 0.4878(6) 0.7385(5) 0.075(4) Uani 0.471(18) 1 d PDU C 2
F64A F 0.0529(12) 0.3913(8) 0.7098(7) 0.096(6) Uani 0.471(18) 1 d PDU C 2
F65A F 0.0984(11) 0.4150(11) 0.7590(5) 0.149(7) Uani 0.471(18) 1 d PDU C 2
F66A F 0.1669(8) 0.4159(7) 0.6953(7) 0.095(6) Uani 0.471(18) 1 d PDU C 2
P8A P -0.1247(7) 0.9432(5) 0.9865(3) 0.050(3) Uani 0.437(14) 1 d PDU D 2
F81A F -0.0505(7) 0.8891(5) 0.9919(5) 0.070(4) Uani 0.437(14) 1 d PDU D 2
F82A F -0.1584(11) 0.8911(7) 0.9718(3) 0.081(5) Uani 0.437(14) 1 d PDU D 2
F83A F -0.0830(13) 0.9589(10) 0.9411(4) 0.108(6) Uani 0.437(14) 1 d PDU D 2
F84A F -0.1978(9) 0.9976(8) 0.9808(7) 0.114(6) Uani 0.437(14) 1 d PDU D 2
F85A F -0.0903(9) 0.9960(5) 1.0003(6) 0.047(3) Uani 0.437(14) 1 d PDU D 2
F86A F -0.1643(10) 0.9255(9) 1.0321(4) 0.047(4) Uani 0.437(14) 1 d PDU D 2
Cl1S Cl 0.05646(12) 0.57433(10) 0.44707(6) 0.0610(5) Uani 1 1 d . . .
Cl2S Cl 0.13893(12) 0.67947(10) 0.43423(7) 0.0613(5) Uani 1 1 d . . .
C1S C 0.1391(4) 0.5965(4) 0.4529(3) 0.058(2) Uani 1 1 d . . .
H1SA H 0.1854 0.5670 0.4379 0.069 Uiso 1 1 calc R . .
H1SB H 0.1412 0.5905 0.4821 0.069 Uiso 1 1 calc R . .
Cl3S Cl -0.2169(2) 0.56717(16) 0.59579(11) 0.1431(17) Uani 1 1 d . . .
Cl4S Cl -0.31524(15) 0.60241(14) 0.67213(8) 0.0852(7) Uani 1 1 d . . .
C2S C -0.2842(5) 0.5462(4) 0.6350(3) 0.065(2) Uani 1 1 d . . .
H2SA H -0.2633 0.5020 0.6475 0.078 Uiso 1 1 calc R . .
H2SB H -0.3287 0.5432 0.6245 0.078 Uiso 1 1 calc R . .

loop_
_atom_site_aniso_label
_atom_site_aniso_U_11
_atom_site_aniso_U_22
_atom_site_aniso_U_33
_atom_site_aniso_U_23
_atom_site_aniso_U_13
_atom_site_aniso_U_12
Fe4 0.0309(5) 0.0165(4) 0.0325(5) -0.0013(4) -0.0067(4) -0.0055(4)
S1D 0.0407(9) 0.0192(7) 0.0518(10) -0.0029(7) -0.0087(7) -0.0030(6)
S2D 0.0450(9) 0.0187(7) 0.0486(10) -0.0022(6) -0.0135(7) -0.0063(6)
P1D 0.0651(15) 0.0650(14) 0.0646(15) 0.0021(11) -0.0117(12) 0.0004(11)
P2D 0.091(2) 0.140(3) 0.109(3) -0.009(2) -0.0175(19) -0.059(2)
N1D 0.030(3) 0.020(2) 0.036(3) 0.001(2) -0.002(2) -0.007(2)
N2D 0.029(3) 0.023(2) 0.035(3) -0.001(2) -0.007(2) -0.004(2)
N3D 0.038(3) 0.019(2) 0.038(3) 0.001(2) -0.007(2) -0.009(2)
N4D 0.038(3) 0.026(3) 0.030(3) -0.004(2) -0.011(2) -0.010(2)
N5D 0.034(3) 0.022(2) 0.035(3) -0.004(2) -0.007(2) -0.010(2)
N6D 0.037(3) 0.021(2) 0.031(3) -0.001(2) -0.009(2) -0.009(2)
C1D 0.037(4) 0.025(3) 0.038(4) 0.001(3) -0.014(3) -0.008(3)
C2D 0.047(4) 0.034(4) 0.040(4) 0.008(3) -0.014(3) -0.010(3)
C3D 0.047(4) 0.039(4) 0.036(4) -0.003(3) -0.014(3) -0.012(3)
C4D 0.036(4) 0.023(3) 0.042(4) -0.007(3) -0.005(3) -0.008(3)
C5D 0.028(3) 0.026(3) 0.034(3) -0.003(3) 0.001(3) -0.010(2)
C6D 0.025(3) 0.020(3) 0.037(3) -0.003(2) -0.002(3) -0.005(2)
C7D 0.034(3) 0.020(3) 0.036(3) -0.003(2) -0.006(3) -0.006(2)
C8D 0.028(3) 0.028(3) 0.041(4) 0.003(3) -0.003(3) -0.009(2)
C9D 0.033(3) 0.024(3) 0.034(3) 0.005(2) -0.010(3) -0.011(2)
C10D 0.027(3) 0.019(3) 0.032(3) -0.002(2) -0.008(2) -0.003(2)
C11D 0.029(3) 0.030(3) 0.029(3) 0.000(3) -0.001(3) -0.009(2)
C12D 0.034(4) 0.027(3) 0.048(4) 0.001(3) -0.010(3) -0.004(3)
C13D 0.043(4) 0.044(4) 0.036(4) -0.006(3) -0.015(3) -0.010(3)
C14D 0.048(4) 0.033(3) 0.035(4) -0.010(3) -0.006(3) -0.013(3)
C15D 0.035(4) 0.024(3) 0.034(3) -0.007(3) -0.001(3) -0.005(2)
C16D 0.044(4) 0.024(3) 0.042(4) -0.001(3) -0.015(3) -0.015(3)
C17D 0.041(4) 0.040(4) 0.041(4) 0.011(3) -0.012(3) -0.021(3)
C18D 0.038(4) 0.036(4) 0.052(4) 0.003(3) -0.003(3) -0.014(3)
C19D 0.036(4) 0.025(3) 0.050(4) -0.006(3) -0.006(3) -0.005(3)
C20D 0.035(3) 0.018(3) 0.034(3) -0.002(2) -0.012(3) -0.010(2)
C21D 0.028(3) 0.025(3) 0.032(3) -0.004(2) -0.007(3) -0.008(2)
C22D 0.032(3) 0.022(3) 0.033(3) -0.004(2) -0.009(3) -0.008(2)
C23D 0.039(4) 0.026(3) 0.027(3) -0.002(2) -0.009(3) -0.011(3)
C24D 0.033(3) 0.022(3) 0.039(4) -0.001(3) -0.006(3) -0.011(2)
C25D 0.030(3) 0.020(3) 0.032(3) -0.002(2) -0.005(3) -0.007(2)
C26D 0.028(3) 0.023(3) 0.040(4) -0.003(3) -0.011(3) -0.005(2)
C27D 0.030(3) 0.033(3) 0.049(4) 0.006(3) -0.006(3) -0.008(3)
C28D 0.036(4) 0.041(4) 0.067(5) 0.004(3) -0.001(4) -0.017(3)
C29D 0.023(3) 0.033(3) 0.059(4) -0.006(3) -0.009(3) -0.001(3)
C30D 0.031(3) 0.020(3) 0.042(4) 0.000(3) -0.012(3) -0.002(2)
C31D 0.093(7) 0.024(3) 0.051(5) 0.000(3) -0.013(4) 0.007(4)
C32D 0.063(5) 0.037(4) 0.086(7) -0.001(4) -0.016(5) -0.007(4)
C33D 0.047(4) 0.028(3) 0.054(4) -0.013(3) -0.004(3) -0.004(3)
C34D 0.036(4) 0.032(3) 0.067(5) -0.014(3) -0.009(3) 0.001(3)
C35D 0.049(6) 0.077(6) 0.143(10) 0.020(6) -0.020(6) -0.002(5)
C40D 0.156(13) 0.104(8) 0.211(15) 0.047(10) -0.095(11) 0.005(9)
C39D 0.196(17) 0.101(9) 0.31(2) 0.033(12) -0.124(13) 0.025(10)
C38D 0.172(15) 0.095(9) 0.36(2) 0.072(11) -0.111(13) -0.028(10)
C37D 0.077(8) 0.075(6) 0.317(18) 0.044(9) -0.059(10) -0.018(6)
C36D 0.050(6) 0.063(5) 0.217(13) 0.003(7) -0.030(7) -0.010(5)
C41D 0.080(6) 0.055(5) 0.073(6) -0.002(4) 0.007(5) -0.007(4)
C42D 0.061(5) 0.064(5) 0.075(6) -0.008(4) -0.009(4) -0.006(4)
C43D 0.078(6) 0.103(6) 0.072(6) -0.001(5) -0.005(5) -0.020(5)
C44D 0.081(7) 0.096(7) 0.121(9) 0.016(6) -0.010(6) -0.035(6)
C45D 0.075(7) 0.071(6) 0.206(14) -0.002(7) -0.012(7) -0.028(5)
C46D 0.076(7) 0.059(5) 0.141(10) -0.010(6) -0.012(6) -0.003(5)
C47D 0.047(5) 0.103(8) 0.161(8) -0.064(8) -0.006(6) -0.021(5)
C48D 0.053(5) 0.096(7) 0.161(8) -0.053(8) -0.041(5) -0.011(5)
C49D 0.065(5) 0.043(5) 0.190(9) -0.018(6) -0.072(6) -0.003(4)
C50D 0.085(7) 0.067(6) 0.234(11) 0.062(8) -0.107(8) -0.043(6)
C51D 0.065(7) 0.110(9) 0.243(13) 0.065(11) -0.063(7) -0.048(7)
C52D 0.048(5) 0.115(9) 0.204(11) -0.015(9) -0.025(6) -0.032(6)
C53D 0.087(5) 0.315(11) 0.150(7) -0.101(8) -0.003(5) -0.021(7)
C54D 0.087(5) 0.315(11) 0.150(7) -0.101(8) -0.003(5) -0.021(7)
C55D 0.087(5) 0.315(11) 0.150(7) -0.101(8) -0.003(5) -0.021(7)
C56D 0.087(5) 0.315(11) 0.150(7) -0.101(8) -0.003(5) -0.021(7)
C57D 0.087(5) 0.315(11) 0.150(7) -0.101(8) -0.003(5) -0.021(7)
C58D 0.087(5) 0.315(11) 0.150(7) -0.101(8) -0.003(5) -0.021(7)
C53E 0.087(5) 0.315(11) 0.150(7) -0.101(8) -0.003(5) -0.021(7)
C58E 0.087(5) 0.315(11) 0.150(7) -0.101(8) -0.003(5) -0.021(7)
C57E 0.087(5) 0.315(11) 0.150(7) -0.101(8) -0.003(5) -0.021(7)
C56E 0.087(5) 0.315(11) 0.150(7) -0.101(8) -0.003(5) -0.021(7)
C55E 0.087(5) 0.315(11) 0.150(7) -0.101(8) -0.003(5) -0.021(7)
C54E 0.087(5) 0.315(11) 0.150(7) -0.101(8) -0.003(5) -0.021(7)
Fe3 0.0278(5) 0.0161(4) 0.0295(5) -0.0023(4) -0.0052(4) -0.0046(3)
S1C 0.0447(9) 0.0189(7) 0.0552(10) -0.0063(7) -0.0213(8) 0.0003(6)
S2C 0.0430(9) 0.0190(7) 0.0435(9) 0.0010(6) -0.0022(7) -0.0050(6)
P1C 0.0406(10) 0.0352(9) 0.0415(10) 0.0063(7) -0.0099(8) -0.0058(7)
P3C 0.056(2) 0.0290(15) 0.0389(18) -0.0034(12) -0.0025(14) -0.0083(13)
P3F 0.038(2) 0.023(2) 0.038(2) 0.0011(16) -0.0017(18) 0.0009(16)
N1C 0.028(3) 0.022(2) 0.031(3) -0.003(2) -0.005(2) -0.0055(19)
N2C 0.024(3) 0.021(2) 0.031(3) -0.001(2) -0.001(2) -0.0052(19)
N3C 0.028(3) 0.023(2) 0.033(3) -0.003(2) -0.009(2) -0.006(2)
N4C 0.033(3) 0.021(2) 0.030(3) -0.002(2) -0.004(2) -0.009(2)
N5C 0.026(3) 0.021(2) 0.027(3) -0.0013(19) -0.002(2) -0.0079(19)
N6C 0.032(3) 0.024(2) 0.038(3) -0.005(2) -0.012(2) -0.007(2)
C32C 0.039(4) 0.021(3) 0.045(4) 0.003(3) -0.008(3) -0.009(3)
C1C 0.025(3) 0.020(3) 0.046(4) -0.007(3) -0.003(3) -0.001(2)
C2C 0.038(4) 0.027(3) 0.036(4) -0.011(3) -0.010(3) -0.004(3)
C3C 0.042(4) 0.036(3) 0.038(4) -0.003(3) -0.011(3) -0.008(3)
C4C 0.039(4) 0.021(3) 0.037(4) -0.005(3) -0.003(3) -0.009(3)
C5C 0.030(3) 0.015(3) 0.032(3) 0.001(2) -0.010(3) -0.004(2)
C6C 0.027(3) 0.017(3) 0.030(3) -0.004(2) -0.004(2) -0.002(2)
C7C 0.027(3) 0.022(3) 0.037(3) -0.003(2) -0.004(3) -0.001(2)
C8C 0.031(3) 0.019(3) 0.033(3) -0.003(2) -0.005(3) -0.007(2)
C9C 0.033(3) 0.023(3) 0.030(3) -0.005(2) -0.007(3) -0.005(2)
C10C 0.029(3) 0.020(3) 0.036(3) -0.006(2) -0.007(3) -0.007(2)
C11C 0.026(3) 0.024(3) 0.034(3) 0.001(2) -0.006(3) -0.007(2)
C12C 0.038(4) 0.026(3) 0.040(4) -0.004(3) -0.013(3) -0.010(3)
C13C 0.061(5) 0.040(4) 0.041(4) -0.005(3) -0.028(3) -0.018(3)
C14C 0.050(4) 0.039(4) 0.046(4) 0.003(3) -0.024(3) -0.009(3)
C15C 0.040(4) 0.027(3) 0.037(4) 0.001(3) -0.014(3) -0.007(3)
C16C 0.043(4) 0.020(3) 0.038(4) -0.001(3) -0.011(3) -0.007(3)
C17C 0.043(4) 0.031(3) 0.047(4) -0.003(3) 0.004(3) -0.015(3)
C18C 0.034(4) 0.034(4) 0.062(5) -0.004(3) 0.006(3) -0.013(3)
C19C 0.036(4) 0.024(3) 0.042(4) -0.006(3) 0.000(3) -0.005(3)
C20C 0.033(3) 0.021(3) 0.037(3) -0.002(2) -0.006(3) -0.006(2)
C21C 0.025(3) 0.023(3) 0.030(3) -0.002(2) -0.010(2) -0.003(2)
C22C 0.033(3) 0.018(3) 0.037(3) -0.007(2) -0.007(3) -0.006(2)
C23C 0.038(4) 0.025(3) 0.030(3) 0.001(2) -0.011(3) -0.009(3)
C24C 0.036(3) 0.017(3) 0.036(3) -0.002(2) -0.007(3) -0.006(2)
C25C 0.035(3) 0.028(3) 0.019(3) 0.001(2) -0.009(2) -0.010(2)
C26C 0.036(3) 0.023(3) 0.028(3) -0.006(2) -0.008(3) -0.008(2)
C27C 0.032(3) 0.036(3) 0.034(4) -0.002(3) 0.001(3) -0.014(3)
C28C 0.036(4) 0.038(4) 0.048(4) -0.007(3) 0.003(3) -0.014(3)
C29C 0.028(3) 0.044(4) 0.045(4) -0.008(3) -0.001(3) -0.004(3)
C30C 0.031(3) 0.025(3) 0.037(4) -0.002(3) -0.007(3) 0.001(2)
C31C 0.034(3) 0.026(3) 0.041(4) 0.002(3) -0.010(3) -0.003(3)
C33F 0.051(6) 0.023(5) 0.034(8) 0.007(6) -0.002(6) 0.001(5)
C33C 0.050(5) 0.024(4) 0.030(6) 0.007(5) -0.003(5) -0.001(4)
C34F 0.054(6) 0.025(5) 0.032(7) 0.014(7) -0.007(6) 0.008(5)
C34C 0.051(5) 0.025(4) 0.032(6) 0.002(5) -0.005(5) 0.003(4)
C35C 0.036(4) 0.041(4) 0.052(5) 0.011(3) -0.004(3) -0.005(3)
C36C 0.064(5) 0.031(4) 0.072(6) 0.009(4) -0.023(4) -0.009(3)
C37C 0.078(6) 0.039(4) 0.095(7) -0.010(4) -0.021(5) -0.003(4)
C38C 0.083(7) 0.035(4) 0.105(8) 0.006(5) -0.023(6) 0.016(4)
C39C 0.045(5) 0.047(5) 0.079(6) 0.016(4) -0.013(4) 0.001(4)
C40C 0.037(4) 0.039(4) 0.070(5) 0.015(4) -0.013(4) -0.003(3)
C41C 0.036(4) 0.030(3) 0.049(4) 0.003(3) -0.016(3) -0.001(3)
C42C 0.051(5) 0.042(4) 0.058(5) -0.002(3) -0.001(4) -0.012(3)
C43C 0.050(5) 0.061(5) 0.087(7) 0.016(5) 0.005(5) -0.007(4)
C44C 0.064(6) 0.050(5) 0.129(10) 0.032(6) -0.043(6) -0.036(5)
C45C 0.069(6) 0.041(4) 0.096(7) 0.006(5) -0.046(6) -0.016(4)
C46C 0.058(5) 0.041(4) 0.062(5) 0.001(4) -0.033(4) -0.007(4)
C47C 0.050(8) 0.031(5) 0.045(7) 0.002(5) -0.006(6) -0.009(5)
C48C 0.055(9) 0.034(6) 0.057(7) 0.000(5) -0.016(6) -0.007(6)
C49C 0.090(11) 0.034(6) 0.058(8) -0.006(6) -0.008(7) -0.012(7)
C50C 0.091(12) 0.027(6) 0.083(11) -0.003(6) -0.017(8) -0.002(6)
C51C 0.105(14) 0.039(8) 0.065(9) 0.007(6) -0.031(8) 0.009(8)
C52C 0.082(9) 0.034(7) 0.047(8) 0.008(6) -0.012(7) -0.018(7)
C47F 0.033(9) 0.040(8) 0.052(9) 0.013(7) -0.010(8) 0.000(7)
C48F 0.081(13) 0.043(10) 0.050(9) 0.018(9) -0.001(10) -0.021(10)
C49F 0.075(13) 0.036(11) 0.073(11) 0.018(8) -0.010(11) -0.008(11)
C50F 0.070(14) 0.032(9) 0.089(12) 0.020(9) -0.022(12) -0.006(9)
C51F 0.068(13) 0.044(9) 0.095(12) 0.006(9) -0.031(11) -0.012(10)
C52F 0.054(12) 0.042(10) 0.077(11) 0.013(7) -0.039(10) -0.002(9)
C53F 0.090(13) 0.061(10) 0.090(14) 0.006(11) -0.030(11) -0.023(10)
C58F 0.084(12) 0.072(9) 0.112(15) 0.006(11) -0.014(11) -0.029(10)
C57F 0.081(14) 0.073(12) 0.135(17) 0.023(12) -0.028(12) -0.033(10)
C56F 0.073(13) 0.060(10) 0.113(17) -0.014(12) -0.012(11) 0.005(9)
C55F 0.092(16) 0.075(10) 0.14(2) -0.010(14) -0.042(14) -0.015(12)
C54F 0.100(14) 0.077(11) 0.086(14) -0.016(11) -0.042(11) -0.011(9)
C53C 0.072(8) 0.040(6) 0.078(9) 0.009(6) -0.031(6) -0.013(6)
C54C 0.067(9) 0.060(9) 0.101(12) 0.014(7) -0.017(8) -0.019(6)
C55C 0.076(9) 0.063(8) 0.150(13) 0.014(8) -0.004(9) -0.021(7)
C56C 0.099(11) 0.098(12) 0.183(16) -0.009(11) -0.001(11) -0.052(10)
C57C 0.114(12) 0.112(12) 0.192(17) -0.058(11) 0.005(11) -0.070(10)
C58C 0.089(11) 0.109(12) 0.144(16) -0.058(11) -0.009(10) -0.045(9)
Fe2 0.0277(5) 0.0176(4) 0.0292(5) -0.0014(4) -0.0045(4) -0.0068(4)
S1B 0.0373(8) 0.0182(7) 0.0405(9) 0.0005(6) -0.0069(7) -0.0070(6)
S2B 0.0411(9) 0.0216(7) 0.0433(9) -0.0059(6) -0.0069(7) -0.0006(6)
P1B 0.0457(11) 0.0393(9) 0.0482(11) 0.0045(8) -0.0127(8) -0.0181(8)
P2B 0.0298(8) 0.0251(8) 0.0397(9) -0.0022(6) -0.0069(7) -0.0052(6)
N1B 0.033(3) 0.026(2) 0.025(3) 0.001(2) -0.008(2) -0.014(2)
N2B 0.023(3) 0.022(2) 0.029(3) -0.0010(19) -0.006(2) -0.0064(19)
N3B 0.029(3) 0.021(2) 0.029(3) -0.003(2) -0.007(2) 0.0001(19)
N4B 0.035(3) 0.022(2) 0.032(3) 0.004(2) -0.008(2) -0.014(2)
N5B 0.035(3) 0.027(2) 0.026(3) -0.002(2) -0.005(2) -0.014(2)
N6B 0.026(3) 0.017(2) 0.030(3) -0.0004(19) -0.003(2) -0.0060(18)
C1B 0.038(4) 0.019(3) 0.033(3) -0.002(2) -0.008(3) -0.009(2)
C2B 0.046(4) 0.028(3) 0.041(4) -0.001(3) -0.008(3) -0.021(3)
C3B 0.030(3) 0.032(3) 0.048(4) 0.001(3) -0.001(3) -0.015(3)
C4B 0.029(3) 0.029(3) 0.042(4) -0.003(3) -0.002(3) -0.009(3)
C5B 0.034(3) 0.023(3) 0.027(3) -0.003(2) -0.007(3) -0.011(2)
C6B 0.032(3) 0.025(3) 0.024(3) -0.002(2) -0.007(2) -0.012(2)
C7B 0.022(3) 0.024(3) 0.033(3) -0.001(2) -0.010(2) -0.007(2)
C8B 0.033(3) 0.022(3) 0.030(3) 0.004(2) -0.010(3) -0.011(2)
C9B 0.029(3) 0.030(3) 0.024(3) 0.002(2) -0.004(2) -0.012(2)
C10B 0.024(3) 0.023(3) 0.026(3) -0.003(2) -0.004(2) -0.009(2)
C11B 0.031(3) 0.025(3) 0.029(3) -0.002(2) -0.009(3) -0.011(2)
C12B 0.030(3) 0.032(3) 0.034(3) -0.002(3) -0.007(3) -0.017(3)
C13B 0.033(4) 0.039(4) 0.037(4) -0.004(3) -0.005(3) -0.015(3)
C14B 0.032(3) 0.033(3) 0.039(4) -0.006(3) -0.003(3) -0.002(3)
C15B 0.031(3) 0.031(3) 0.036(4) -0.004(3) -0.007(3) -0.007(3)
C16B 0.034(3) 0.032(3) 0.035(4) 0.000(3) -0.006(3) -0.016(3)
C17B 0.065(5) 0.042(4) 0.036(4) 0.001(3) -0.009(3) -0.028(4)
C18B 0.083(6) 0.039(4) 0.040(4) -0.004(3) -0.012(4) -0.028(4)
C19B 0.067(5) 0.025(3) 0.037(4) -0.002(3) -0.010(3) -0.020(3)
C20B 0.040(4) 0.023(3) 0.037(4) -0.001(3) -0.003(3) -0.014(3)
C21B 0.032(3) 0.025(3) 0.030(3) -0.005(2) -0.001(3) -0.009(2)
C22B 0.031(3) 0.023(3) 0.038(4) -0.012(3) 0.003(3) -0.010(2)
C23B 0.027(3) 0.024(3) 0.039(4) -0.002(3) -0.005(3) -0.008(2)
C24B 0.023(3) 0.021(3) 0.036(3) 0.000(2) -0.008(2) -0.003(2)
C25B 0.029(3) 0.019(3) 0.035(3) -0.003(2) -0.006(3) -0.007(2)
C26B 0.019(3) 0.022(3) 0.036(3) -0.004(2) -0.002(2) -0.008(2)
C27B 0.033(3) 0.024(3) 0.030(3) 0.002(2) -0.009(3) -0.011(2)
C28B 0.034(4) 0.033(3) 0.033(3) -0.002(3) -0.008(3) -0.010(3)
C29B 0.034(3) 0.029(3) 0.033(3) -0.009(3) -0.001(3) -0.010(3)
C30B 0.031(3) 0.023(3) 0.033(3) -0.002(2) -0.003(3) -0.008(2)
C31B 0.044(4) 0.021(3) 0.035(4) -0.005(3) -0.012(3) 0.001(3)
C32B 0.039(4) 0.038(4) 0.040(4) -0.004(3) -0.012(3) -0.002(3)
C33B 0.029(3) 0.030(3) 0.043(4) 0.000(3) -0.007(3) -0.004(3)
C34B 0.027(3) 0.025(3) 0.051(4) -0.002(3) -0.004(3) -0.005(2)
C35B 0.038(4) 0.028(3) 0.063(5) -0.004(3) -0.005(3) -0.008(3)
C36B 0.052(5) 0.037(4) 0.053(5) -0.009(3) -0.014(4) -0.012(3)
C37B 0.042(4) 0.040(4) 0.073(6) -0.001(4) -0.026(4) -0.015(3)
C38B 0.050(4) 0.032(3) 0.056(5) -0.001(3) -0.037(4) -0.006(3)
C39B 0.064(5) 0.053(5) 0.055(5) -0.009(4) -0.024(4) -0.008(4)
C40B 0.051(5) 0.053(4) 0.046(4) -0.002(3) -0.016(4) -0.020(3)
C41B 0.027(3) 0.049(4) 0.046(4) -0.007(3) -0.007(3) -0.008(3)
C42B 0.037(4) 0.077(5) 0.038(4) -0.002(4) -0.001(3) -0.022(4)
C43B 0.030(4) 0.071(5) 0.041(4) -0.015(4) -0.004(3) 0.000(3)
C44B 0.038(4) 0.068(5) 0.080(6) -0.034(5) -0.013(4) 0.006(4)
C45B 0.075(6) 0.044(5) 0.075(6) -0.013(4) -0.026(5) 0.015(4)
C46B 0.064(5) 0.047(4) 0.046(4) -0.011(4) -0.014(4) 0.004(4)
C47B 0.032(3) 0.023(3) 0.036(4) -0.007(3) -0.005(3) 0.001(2)
C48B 0.033(4) 0.027(3) 0.042(4) -0.003(3) -0.002(3) -0.006(3)
C49B 0.042(4) 0.027(3) 0.062(5) -0.008(3) -0.002(3) -0.013(3)
C50B 0.034(4) 0.036(4) 0.061(5) -0.016(3) -0.009(3) -0.004(3)
C51B 0.045(4) 0.038(4) 0.044(4) -0.010(3) -0.010(3) -0.007(3)
C52B 0.038(4) 0.025(3) 0.039(4) -0.007(3) -0.008(3) -0.002(3)
C53B 0.029(3) 0.029(3) 0.037(4) -0.001(3) -0.007(3) -0.010(2)
C54B 0.029(4) 0.033(4) 0.122(8) 0.012(4) -0.007(4) -0.005(3)
C55B 0.044(5) 0.038(4) 0.131(9) 0.014(5) -0.010(5) -0.019(4)
C56B 0.040(4) 0.025(3) 0.099(7) 0.007(4) -0.014(4) -0.011(3)
C57B 0.044(4) 0.029(3) 0.067(5) -0.010(3) -0.011(4) 0.000(3)
C58B 0.039(4) 0.031(3) 0.059(5) -0.006(3) -0.006(3) -0.003(3)
Fe1 0.0228(5) 0.0152(4) 0.0274(5) -0.0004(3) -0.0029(4) -0.0054(3)
S1A 0.0399(9) 0.0160(7) 0.0468(9) -0.0022(6) -0.0146(7) -0.0028(6)
S2A 0.0309(8) 0.0173(7) 0.0403(9) 0.0019(6) -0.0047(6) -0.0057(5)
P1A 0.0379(9) 0.0254(8) 0.0451(10) -0.0005(7) -0.0104(8) -0.0020(7)
P2A 0.0302(8) 0.0233(7) 0.0330(8) 0.0004(6) -0.0045(6) -0.0039(6)
N1A 0.021(2) 0.019(2) 0.036(3) -0.002(2) -0.005(2) -0.0063(18)
N2 0.022(2) 0.018(2) 0.026(3) 0.0007(19) 0.0016(19) -0.0077(18)
N2A 0.023(3) 0.021(2) 0.032(3) -0.003(2) 0.000(2) -0.0067(19)
N4 0.025(3) 0.016(2) 0.028(3) -0.0034(19) -0.004(2) -0.0059(18)
N5 0.021(2) 0.022(2) 0.028(3) -0.0027(19) -0.004(2) -0.0059(19)
N6 0.028(3) 0.015(2) 0.027(3) 0.0015(18) -0.005(2) -0.0087(18)
C1A 0.027(3) 0.017(3) 0.040(4) -0.003(2) -0.006(3) -0.006(2)
C2A 0.035(3) 0.026(3) 0.036(4) -0.008(3) -0.007(3) -0.007(2)
C3A 0.035(4) 0.035(3) 0.037(4) -0.006(3) -0.006(3) -0.010(3)
C4A 0.031(3) 0.023(3) 0.037(4) -0.002(3) -0.008(3) -0.009(2)
C5A 0.024(3) 0.019(3) 0.028(3) 0.000(2) -0.003(2) -0.006(2)
C6A 0.023(3) 0.022(3) 0.032(3) -0.006(2) -0.005(2) -0.007(2)
C7A 0.026(3) 0.017(3) 0.036(3) -0.001(2) -0.010(3) -0.002(2)
C8A 0.020(3) 0.024(3) 0.037(3) -0.001(3) -0.001(2) -0.004(2)
C9A 0.020(3) 0.023(3) 0.040(4) -0.008(3) -0.005(2) -0.006(2)
C10A 0.018(3) 0.024(3) 0.030(3) -0.003(2) 0.002(2) -0.008(2)
C11A 0.020(3) 0.020(3) 0.027(3) -0.001(2) 0.000(2) -0.006(2)
C12A 0.023(3) 0.030(3) 0.032(3) -0.002(3) -0.005(2) -0.007(2)
C13A 0.033(3) 0.040(4) 0.033(3) -0.009(3) -0.006(3) -0.016(3)
C14A 0.032(3) 0.043(4) 0.031(3) 0.003(3) -0.011(3) -0.013(3)
C15A 0.030(3) 0.021(3) 0.027(3) 0.005(2) -0.006(2) -0.008(2)
C16A 0.028(3) 0.019(3) 0.042(4) -0.001(2) -0.010(3) -0.003(2)
C17A 0.026(3) 0.030(3) 0.043(4) -0.012(3) 0.001(3) -0.002(2)
C18A 0.030(3) 0.038(3) 0.040(4) -0.006(3) 0.004(3) -0.017(3)
C19A 0.031(3) 0.022(3) 0.029(3) -0.003(2) -0.004(3) -0.009(2)
C20A 0.030(3) 0.023(3) 0.027(3) 0.000(2) -0.007(2) -0.010(2)
C21A 0.022(3) 0.018(3) 0.024(3) -0.002(2) -0.003(2) -0.004(2)
C22A 0.027(3) 0.025(3) 0.028(3) -0.001(2) -0.006(2) -0.011(2)
C23A 0.028(3) 0.025(3) 0.029(3) 0.002(2) -0.010(2) -0.009(2)
C24A 0.027(3) 0.024(3) 0.032(3) -0.001(2) -0.007(2) -0.007(2)
C25A 0.021(3) 0.025(3) 0.035(3) -0.002(2) -0.006(2) -0.010(2)
C26A 0.023(3) 0.019(3) 0.029(3) -0.001(2) -0.006(2) -0.005(2)
C27A 0.018(3) 0.022(3) 0.051(4) 0.003(3) -0.005(3) -0.003(2)
C28A 0.028(3) 0.034(3) 0.051(4) -0.006(3) 0.002(3) -0.010(3)
C29A 0.033(3) 0.027(3) 0.035(3) 0.002(3) -0.003(3) -0.016(3)
C30A 0.032(3) 0.020(3) 0.032(3) 0.002(2) -0.009(3) -0.005(2)
C31A 0.038(4) 0.022(3) 0.047(4) -0.002(3) -0.015(3) 0.000(3)
C32A 0.035(4) 0.022(3) 0.051(4) -0.002(3) -0.014(3) -0.001(3)
C33A 0.034(3) 0.021(3) 0.037(4) 0.003(3) -0.007(3) -0.003(2)
C34A 0.037(4) 0.027(3) 0.030(3) 0.000(3) -0.002(3) -0.004(3)
C35A 0.041(4) 0.028(3) 0.042(4) 0.007(3) -0.011(3) -0.006(3)
C36A 0.058(5) 0.026(3) 0.067(5) -0.004(3) -0.029(4) 0.003(3)
C37A 0.076(6) 0.029(4) 0.089(6) -0.018(4) -0.036(5) -0.002(4)
C38A 0.066(5) 0.026(3) 0.078(6) -0.006(4) -0.038(5) 0.005(3)
C39A 0.039(4) 0.030(3) 0.056(5) 0.005(3) -0.021(3) 0.000(3)
C40A 0.041(4) 0.026(3) 0.057(5) 0.001(3) -0.013(3) -0.006(3)
C41A 0.036(4) 0.024(3) 0.052(4) 0.005(3) -0.016(3) 0.000(3)
C42A 0.045(4) 0.048(4) 0.045(4) 0.005(3) -0.015(3) -0.008(3)
C43A 0.050(5) 0.071(6) 0.054(5) 0.025(4) -0.016(4) -0.011(4)
C44A 0.054(6) 0.062(5) 0.106(8) 0.041(5) -0.050(6) -0.028(4)
C45A 0.062(6) 0.045(4) 0.085(7) 0.014(4) -0.038(5) -0.019(4)
C46A 0.054(5) 0.031(4) 0.059(5) 0.005(3) -0.028(4) -0.004(3)
C47A 0.040(4) 0.028(3) 0.031(3) 0.005(3) -0.004(3) -0.015(3)
C48A 0.049(4) 0.033(3) 0.032(4) 0.003(3) -0.008(3) -0.007(3)
C49A 0.064(5) 0.038(4) 0.043(4) -0.003(3) -0.010(4) -0.021(4)
C50A 0.072(6) 0.063(5) 0.044(4) 0.008(4) -0.022(4) -0.046(4)
C51A 0.042(4) 0.047(4) 0.057(5) 0.014(4) -0.019(4) -0.015(3)
C52A 0.049(4) 0.031(3) 0.044(4) 0.007(3) -0.013(3) -0.016(3)
C53A 0.028(3) 0.021(3) 0.035(3) 0.000(2) -0.008(3) -0.003(2)
C54A 0.047(4) 0.027(3) 0.036(4) 0.004(3) -0.009(3) 0.001(3)
C55A 0.061(5) 0.031(4) 0.044(4) -0.009(3) -0.008(4) -0.003(3)
C56A 0.047(4) 0.024(3) 0.053(4) -0.001(3) -0.011(3) -0.001(3)
C57A 0.041(4) 0.028(3) 0.043(4) 0.010(3) -0.007(3) -0.010(3)
C58A 0.033(3) 0.025(3) 0.033(3) -0.001(3) 0.000(3) -0.006(2)
P1 0.0336(9) 0.0237(8) 0.0419(10) 0.0006(7) 0.0029(7) -0.0076(6)
F11 0.037(2) 0.0321(19) 0.053(2) 0.0063(17) 0.0034(18) -0.0099(15)
F12 0.047(2) 0.037(2) 0.044(2) 0.0040(17) -0.0045(18) -0.0090(17)
F13 0.045(2) 0.0281(18) 0.051(2) -0.0031(16) 0.0056(18) -0.0093(16)
F14 0.033(2) 0.0334(19) 0.051(2) 0.0013(16) 0.0016(17) -0.0121(15)
F15 0.046(2) 0.040(2) 0.046(2) 0.0026(17) -0.0044(18) -0.0159(17)
F16 0.050(2) 0.0254(18) 0.052(2) -0.0045(16) 0.0068(19) -0.0082(16)
P2 0.0436(10) 0.0294(9) 0.0566(12) -0.0103(8) 0.0105(9) -0.0129(7)
F21 0.079(3) 0.048(3) 0.079(4) 0.011(2) 0.011(3) -0.006(2)
F22 0.067(4) 0.118(5) 0.112(5) 0.012(4) -0.028(3) -0.047(3)
F23 0.103(4) 0.040(3) 0.118(5) -0.024(3) 0.056(4) -0.023(3)
F24 0.074(3) 0.047(3) 0.082(4) 0.012(2) 0.001(3) -0.002(2)
F25 0.086(4) 0.132(5) 0.057(3) -0.009(3) -0.003(3) -0.058(4)
F26 0.068(3) 0.048(2) 0.065(3) -0.010(2) 0.013(2) -0.003(2)
P3 0.0457(10) 0.0243(8) 0.0293(8) 0.0010(6) 0.0003(7) -0.0130(7)
F31 0.047(3) 0.073(3) 0.046(3) 0.011(2) 0.008(2) -0.014(2)
F32 0.041(2) 0.046(2) 0.059(3) 0.0020(19) -0.0066(19) -0.0083(17)
F33 0.093(3) 0.048(2) 0.047(2) -0.0024(19) -0.008(2) -0.049(2)
F34 0.073(3) 0.072(3) 0.035(2) -0.008(2) 0.007(2) -0.051(2)
F35 0.082(4) 0.072(3) 0.062(3) 0.018(2) -0.018(3) -0.002(3)
F36 0.140(5) 0.029(2) 0.034(2) -0.0032(17) -0.010(3) -0.033(2)
P4 0.0356(9) 0.0305(8) 0.0327(9) -0.0054(7) -0.0053(7) -0.0011(7)
F41 0.051(2) 0.037(2) 0.032(2) -0.0072(16) 0.0028(17) -0.0160(17)
F42 0.039(2) 0.0291(17) 0.035(2) -0.0037(15) -0.0038(16) -0.0082(15)
F43 0.039(2) 0.052(2) 0.052(2) -0.0088(19) -0.0084(19) 0.0033(18)
F44 0.042(2) 0.045(2) 0.037(2) -0.0103(17) -0.0122(17) 0.0058(16)
F45 0.063(3) 0.033(2) 0.038(2) 0.0005(16) 0.0013(19) -0.0006(18)
F46 0.034(2) 0.040(2) 0.040(2) 0.0009(16) -0.0053(16) -0.0091(15)
P5 0.0393(9) 0.0250(8) 0.0391(9) -0.0006(7) -0.0011(7) -0.0054(7)
F51 0.056(3) 0.038(2) 0.041(2) -0.0071(17) -0.0056(18) -0.0102(17)
F52 0.046(2) 0.0254(18) 0.047(2) 0.0009(16) -0.0023(18) -0.0062(15)
F53 0.043(2) 0.038(2) 0.047(2) 0.0012(17) -0.0076(18) -0.0079(16)
F54 0.044(2) 0.0329(19) 0.049(2) -0.0006(17) -0.0089(18) -0.0047(16)
F55 0.051(2) 0.0276(18) 0.047(2) 0.0002(16) -0.0019(18) -0.0092(16)
F56 0.040(2) 0.0278(18) 0.060(3) -0.0066(17) -0.0009(18) -0.0051(15)
P7 0.0504(11) 0.0306(9) 0.0383(10) -0.0022(7) -0.0002(8) -0.0093(7)
F71 0.057(3) 0.039(2) 0.044(2) -0.0095(17) 0.0053(19) -0.0190(18)
F72 0.070(3) 0.037(2) 0.056(3) -0.0074(19) 0.021(2) -0.011(2)
F73 0.072(3) 0.052(2) 0.049(3) 0.001(2) -0.015(2) -0.017(2)
F74 0.057(3) 0.046(2) 0.076(3) 0.001(2) 0.019(2) -0.013(2)
F75 0.070(3) 0.038(2) 0.051(3) -0.0093(18) 0.007(2) -0.022(2)
F76 0.074(3) 0.069(3) 0.085(4) 0.007(3) -0.027(3) -0.026(3)
P6 0.049(4) 0.026(3) 0.035(3) -0.006(2) 0.002(2) -0.012(3)
F61 0.064(8) 0.059(6) 0.071(7) -0.029(5) 0.004(5) -0.030(6)
F62 0.093(9) 0.074(8) 0.111(11) 0.023(7) -0.049(8) 0.011(6)
F63 0.121(11) 0.083(7) 0.060(7) -0.029(6) 0.046(7) -0.054(7)
F64 0.071(8) 0.058(7) 0.137(11) -0.049(7) 0.020(6) -0.038(7)
F65 0.171(14) 0.066(6) 0.113(10) -0.004(6) -0.091(10) 0.018(7)
F66 0.076(8) 0.102(12) 0.060(6) -0.049(7) 0.013(5) -0.028(6)
P8 0.057(3) 0.033(3) 0.039(3) 0.003(2) -0.007(2) -0.011(2)
F81 0.072(9) 0.062(8) 0.062(6) 0.030(5) 0.023(5) 0.015(6)
F82 0.081(7) 0.132(10) 0.108(8) -0.054(7) -0.008(6) -0.050(7)
F83 0.102(9) 0.037(4) 0.080(8) 0.013(4) 0.040(7) 0.018(5)
F84 0.131(9) 0.031(5) 0.041(4) 0.010(3) -0.035(5) -0.031(5)
F85 0.061(6) 0.181(15) 0.038(6) -0.002(9) -0.011(5) -0.048(8)
F86 0.076(6) 0.038(4) 0.083(7) -0.003(4) -0.008(5) -0.007(4)
P6A 0.040(4) 0.035(5) 0.038(4) -0.001(3) -0.001(3) -0.002(3)
F61A 0.070(10) 0.071(8) 0.188(15) -0.082(8) 0.019(10) -0.020(8)
F62A 0.209(16) 0.097(12) 0.038(6) 0.017(7) -0.022(7) -0.003(10)
F63A 0.052(6) 0.087(8) 0.073(8) -0.031(6) -0.004(5) 0.010(5)
F64A 0.059(8) 0.032(6) 0.187(17) -0.009(7) -0.011(10) -0.008(6)
F65A 0.091(12) 0.229(17) 0.092(9) 0.088(10) -0.040(8) -0.011(11)
F66A 0.058(6) 0.036(6) 0.170(15) -0.038(9) 0.040(8) -0.019(5)
P8A 0.090(7) 0.031(4) 0.041(4) 0.011(3) -0.028(4) -0.031(4)
F81A 0.062(6) 0.042(5) 0.087(9) -0.004(5) 0.019(6) -0.013(4)
F82A 0.146(14) 0.084(9) 0.045(6) 0.001(6) -0.022(8) -0.087(10)
F83A 0.201(17) 0.126(15) 0.035(5) 0.021(7) -0.020(8) -0.126(12)
F84A 0.099(9) 0.075(9) 0.190(17) 0.038(10) -0.097(11) -0.027(7)
F85A 0.068(8) 0.026(5) 0.052(7) 0.010(4) -0.016(6) -0.027(5)
F86A 0.053(8) 0.058(8) 0.043(5) -0.009(5) -0.005(5) -0.040(7)
Cl1S 0.0637(13) 0.0624(12) 0.0598(12) -0.0159(10) 0.0024(10) -0.0290(10)
Cl2S 0.0535(12) 0.0545(11) 0.0751(14) 0.0046(10) -0.0093(10) -0.0207(9)
C1S 0.048(5) 0.049(4) 0.069(6) -0.009(4) -0.006(4) -0.003(3)
Cl3S 0.183(4) 0.099(2) 0.124(3) -0.047(2) 0.072(3) -0.071(2)
Cl4S 0.0738(16) 0.0994(18) 0.0822(17) -0.0244(14) -0.0072(13) -0.0193(13)
C2S 0.057(5) 0.052(5) 0.085(7) 0.004(4) -0.016(5) -0.015(4)

loop_
_atom_type_symbol
_atom_type_description
_atom_type_scat_dispersion_real
_atom_type_scat_dispersion_imag
_atom_type_scat_source
C C 0.0181 0.0091 'International Tables Vol C Tables 4.2.6.8 and 6.1.1.4'
H H 0.0000 0.0000 'International Tables Vol C Tables 4.2.6.8 and 6.1.1.4'
Cl Cl 0.3639 0.7018 'International Tables Vol C Tables 4.2.6.8 and 6.1.1.4'
F F 0.0727 0.0534 'International Tables Vol C Tables 4.2.6.8 and 6.1.1.4'
Fe Fe -1.1336 3.1974 'International Tables Vol C Tables 4.2.6.8 and 6.1.1.4'
N N 0.0311 0.0180 'International Tables Vol C Tables 4.2.6.8 and 6.1.1.4'
P P 0.2955 0.4335 'International Tables Vol C Tables 4.2.6.8 and 6.1.1.4'
S S 0.3331 0.5567 'International Tables Vol C Tables 4.2.6.8 and 6.1.1.4'

loop_
_geom_angle_atom_site_label_1
_geom_angle_atom_site_label_2
_geom_angle_atom_site_label_3
_geom_angle
N1D Fe4 N3D 161.68(19)
N1D Fe4 N4D 92.6(2)
N1D Fe4 N6D 90.7(2)
N2D Fe4 N1D 80.6(2)
N2D Fe4 N3D 81.1(2)
N2D Fe4 N4D 100.9(2)
N2D Fe4 N6D 97.5(2)
N4D Fe4 N3D 90.4(2)
N5D Fe4 N1D 99.5(2)
N5D Fe4 N2D 178.2(2)
N5D Fe4 N3D 98.8(2)
N5D Fe4 N4D 80.9(2)
N5D Fe4 N6D 80.6(2)
N6D Fe4 N3D 92.0(2)
N6D Fe4 N4D 161.55(19)
C8D S1D C31D 104.6(3)
C23D S2D C33D 104.2(3)
C35D P1D C32D 104.1(4)
C35D P1D C41D 102.6(3)
C41D P1D C32D 100.2(4)
C34D P2D C47D 99.3(5)
C34D P2D C53D 91.8(10)
C53D P2D C47D 72.8(14)
C53E P2D C34D 104.6(5)
C53E P2D C47D 106.0(6)
C53E P2D C53D 38.2(14)
C1D N1D Fe4 127.8(4)
C1D N1D C5D 117.0(5)
C5D N1D Fe4 115.3(4)
C6D N2D Fe4 120.2(4)
C6D N2D C10D 120.3(5)
C10D N2D Fe4 119.4(4)
C11D N3D Fe4 113.7(4)
C15D N3D Fe4 127.2(4)
C15D N3D C11D 119.1(5)
C16D N4D Fe4 126.9(4)
C16D N4D C20D 118.5(5)
C20D N4D Fe4 114.6(4)
C21D N5D Fe4 119.5(4)
C25D N5D Fe4 120.3(4)
C25D N5D C21D 120.2(5)
C26D N6D Fe4 113.7(4)
C30D N6D Fe4 127.5(4)
C30D N6D C26D 118.7(5)
N1D C1D H1D 118.3
N1D C1D C2D 123.4(6)
C2D C1D H1D 118.3
C1D C2D H2D 120.4
C3D C2D C1D 119.1(6)
C3D C2D H2D 120.4
C2D C3D H3D 120.5
C2D C3D C4D 119.0(6)
C4D C3D H3D 120.5
C3D C4D H4D 120.0
C5D C4D C3D 119.9(6)
C5D C4D H4D 120.0
N1D C5D C6D 112.4(5)
C4D C5D N1D 121.6(6)
C4D C5D C6D 126.0(5)
N2D C6D C5D 111.5(5)
N2D C6D C7D 121.8(6)
C7D C6D C5D 126.7(6)
C6D C7D H7D 120.5
C6D C7D C8D 118.9(6)
C8D C7D H7D 120.5
C7D C8D S1D 116.6(5)
C9D C8D S1D 124.9(5)
C9D C8D C7D 118.5(5)
C8D C9D H9D 120.2
C10D C9D C8D 119.6(6)
C10D C9D H9D 120.2
N2D C10D C9D 120.8(5)
N2D C10D C11D 111.6(5)
C9D C10D C11D 127.6(6)
N3D C11D C10D 114.2(5)
N3D C11D C12D 120.8(5)
C12D C11D C10D 125.0(5)
C11D C12D H12D 120.3
C11D C12D C13D 119.3(6)
C13D C12D H12D 120.3
C12D C13D H13D 120.3
C14D C13D C12D 119.4(6)
C14D C13D H13D 120.3
C13D C14D H14D 120.5
C13D C14D C15D 119.0(6)
C15D C14D H14D 120.5
N3D C15D C14D 122.4(6)
N3D C15D H15D 118.8
C14D C15D H15D 118.8
N4D C16D H16D 118.9
N4D C16D C17D 122.1(6)
C17D C16D H16D 118.9
C16D C17D H17D 120.3
C18D C17D C16D 119.3(6)
C18D C17D H17D 120.3
C17D C18D H18D 120.4
C17D C18D C19D 119.1(6)
C19D C18D H18D 120.4
C18D C19D H19D 120.2
C18D C19D C20D 119.6(6)
C20D C19D H19D 120.2
N4D C20D C19D 121.4(5)
N4D C20D C21D 114.0(5)
C19D C20D C21D 124.6(5)
N5D C21D C20D 111.0(5)
N5D C21D C22D 121.2(5)
C22D C21D C20D 127.8(5)
C21D C22D H22D 120.5
C21D C22D C23D 119.0(6)
C23D C22D H22D 120.5
C22D C23D S2D 124.6(5)
C24D C23D S2D 116.7(4)
C24D C23D C22D 118.6(5)
C23D C24D H24D 120.0
C25D C24D C23D 120.0(5)
C25D C24D H24D 120.0
N5D C25D C24D 120.9(5)
N5D C25D C26D 111.1(5)
C24D C25D C26D 127.9(5)
N6D C26D C25D 114.2(5)
N6D C26D C27D 121.1(5)
C27D C26D C25D 124.7(5)
C26D C27D H27D 120.4
C26D C27D C28D 119.2(6)
C28D C27D H27D 120.4
C27D C28D H28D 120.7
C29D C28D C27D 118.5(6)
C29D C28D H28D 120.7
C28D C29D H29D 120.1
C30D C29D C28D 119.9(6)
C30D C29D H29D 120.1
N6D C30D C29D 122.6(5)
N6D C30D H30D 118.7
C29D C30D H30D 118.7
S1D C31D H31A 109.9
S1D C31D H31B 109.9
H31A C31D H31B 108.3
C32D C31D S1D 108.9(6)
C32D C31D H31A 109.9
C32D C31D H31B 109.9
P1D C32D H32A 109.3
P1D C32D H32B 109.3
C31D C32D P1D 111.6(6)
C31D C32D H32A 109.3
C31D C32D H32B 109.3
H32A C32D H32B 108.0
S2D C33D H33A 108.9
S2D C33D H33B 108.9
H33A C33D H33B 107.7
C34D C33D S2D 113.6(5)
C34D C33D H33A 108.9
C34D C33D H33B 108.9
P2D C34D H34A 109.8
P2D C34D H34B 109.8
C33D C34D P2D 109.4(5)
C33D C34D H34A 109.8
C33D C34D H34B 109.8
H34A C34D H34B 108.2
C40D C35D P1D 115.3(5)
C40D C35D C36D 120.0
C36D C35D P1D 124.4(5)
C35D C40D H40D 120.0
C35D C40D C39D 120.0
C39D C40D H40D 120.0
C40D C39D H39D 120.0
C40D C39D C38D 120.0
C38D C39D H39D 120.0
C39D C38D H38D 120.0
C39D C38D C37D 120.0
C37D C38D H38D 120.0
C38D C37D H37D 120.0
C38D C37D C36D 120.0
C36D C37D H37D 120.0
C35D C36D H36D 120.0
C37D C36D C35D 120.0
C37D C36D H36D 120.0
C42D C41D P1D 125.0(4)
C42D C41D C46D 120.0
C46D C41D P1D 115.0(4)
C41D C42D H42D 120.0
C41D C42D C43D 120.0
C43D C42D H42D 120.0
C42D C43D H43D 120.0
C44D C43D C42D 120.0
C44D C43D H43D 120.0
C43D C44D H44D 120.0
C43D C44D C45D 120.0
C45D C44D H44D 120.0
C44D C45D H45D 120.0
C46D C45D C44D 120.0
C46D C45D H45D 120.0
C41D C46D H46D 120.0
C45D C46D C41D 120.0
C45D C46D H46D 120.0
C48D C47D P2D 124.1(7)
C52D C47D P2D 123.1(11)
C52D C47D C48D 111.8(11)
C47D C48D H48D 118.4
C49D C48D C47D 123.2(11)
C49D C48D H48D 118.4
C48D C49D H49D 120.4
C50D C49D C48D 119.2(14)
C50D C49D H49D 120.4
C49D C50D H50D 120.7
C49D C50D C51D 118.7(13)
C51D C50D H50D 120.7
C50D C51D H51D 119.2
C52D C51D C50D 121.6(13)
C52D C51D H51D 119.2
C47D C52D H52D 117.3
C51D C52D C47D 125.3(16)
C51D C52D H52D 117.3
C54D C53D P2D 115.2(16)
C54D C53D C58D 120.0
C58D C53D P2D 108.8(14)
C53D C54D H54D 120.0
C53D C54D C55D 120.0
C55D C54D H54D 120.0
C54D C55D H55D 120.0
C56D C55D C54D 120.0
C56D C55D H55D 120.0
C55D C56D H56D 120.0
C55D C56D C57D 120.0
C57D C56D H56D 120.0
C56D C57D H57D 120.0
C58D C57D C56D 120.0
C58D C57D H57D 120.0
C53D C58D H58D 120.0
C57D C58D C53D 120.0
C57D C58D H58D 120.0
C58E C53E P2D 120.5(9)
C58E C53E C54E 120.0
C54E C53E P2D 119.5(9)
C53E C58E H58E 120.0
C53E C58E C57E 120.0
C57E C58E H58E 120.0
C58E C57E H57E 120.0
C58E C57E C56E 120.0
C56E C57E H57E 120.0
C57E C56E H56E 120.0
C55E C56E C57E 120.0
C55E C56E H56E 120.0
C56E C55E H55E 120.0
C56E C55E C54E 120.0
C54E C55E H55E 120.0
C53E C54E H54E 120.0
C55E C54E C53E 120.0
C55E C54E H54E 120.0
N2C Fe3 N1C 80.8(2)
N2C Fe3 N3C 81.4(2)
N2C Fe3 N4C 99.98(19)
N2C Fe3 N5C 178.4(2)
N2C Fe3 N6C 98.6(2)
N3C Fe3 N1C 162.11(19)
N4C Fe3 N1C 88.0(2)
N4C Fe3 N3C 93.3(2)
N4C Fe3 N6C 161.39(19)
N5C Fe3 N1C 100.3(2)
N5C Fe3 N3C 97.5(2)
N5C Fe3 N4C 81.12(19)
N5C Fe3 N6C 80.3(2)
N6C Fe3 N1C 93.8(2)
N6C Fe3 N3C 90.6(2)
C8C S1C C31C 106.9(3)
C23C S2C C33F 104.6(7)
C23C S2C C33C 103.6(5)
C33C S2C C33F 19.2(8)
C32C P1C C35C 101.1(3)
C32C P1C C41C 99.5(3)
C35C P1C C41C 99.7(3)
C47C P3C C34C 102.7(5)
C53C P3C C34C 98.4(6)
C53C P3C C47C 101.3(5)
C47F P3F C34F 97.5(7)
C47F P3F C53F 102.3(8)
C53F P3F C34F 107.3(10)
C1C N1C Fe3 127.6(4)
C1C N1C C5C 117.9(5)
C5C N1C Fe3 114.3(4)
C6C N2C Fe3 120.0(4)
C6C N2C C10C 120.6(5)
C10C N2C Fe3 119.3(4)
C11C N3C Fe3 114.5(4)
C15C N3C Fe3 127.7(4)
C15C N3C C11C 117.7(5)
C16C N4C Fe3 126.9(4)
C16C N4C C20C 118.1(5)
C20C N4C Fe3 114.9(4)
C21C N5C Fe3 119.3(4)
C21C N5C C25C 120.8(5)
C25C N5C Fe3 119.9(4)
C26C N6C Fe3 114.9(4)
C26C N6C C30C 118.2(5)
C30C N6C Fe3 126.9(4)
P1C C32C H32C 109.2
P1C C32C H32D 109.2
H32C C32C H32D 107.9
C31C C32C P1C 112.0(4)
C31C C32C H32C 109.2
C31C C32C H32D 109.2
N1C C1C H1C 118.8
N1C C1C C2C 122.5(5)
C2C C1C H1C 118.8
C1C C2C H2C 119.9
C1C C2C C3C 120.2(6)
C3C C2C H2C 119.9
C2C C3C H3C 120.9
C4C C3C C2C 118.1(6)
C4C C3C H3C 120.9
C3C C4C H4C 120.4
C5C C4C C3C 119.3(6)
C5C C4C H4C 120.4
N1C C5C C4C 122.0(5)
N1C C5C C6C 113.1(5)
C4C C5C C6C 124.9(5)
N2C C6C C5C 111.6(5)
N2C C6C C7C 121.8(5)
C7C C6C C5C 126.5(6)
C6C C7C H7C 121.2
C6C C7C C8C 117.6(6)
C8C C7C H7C 121.2
C7C C8C S1C 124.5(5)
C9C C8C S1C 115.8(4)
C9C C8C C7C 119.6(5)
C8C C9C H9C 120.3
C10C C9C C8C 119.3(5)
C10C C9C H9C 120.3
N2C C10C C9C 120.9(6)
N2C C10C C11C 111.8(5)
C9C C10C C11C 127.3(5)
N3C C11C C10C 113.0(5)
N3C C11C C12C 122.2(6)
C12C C11C C10C 124.8(5)
C11C C12C H12C 120.6
C11C C12C C13C 118.9(6)
C13C C12C H12C 120.6
C12C C13C H13C 120.3
C14C C13C C12C 119.4(6)
C14C C13C H13C 120.3
C13C C14C H14C 120.6
C13C C14C C15C 118.8(6)
C15C C14C H14C 120.6
N3C C15C C14C 122.9(6)
N3C C15C H15C 118.5
C14C C15C H15C 118.5
N4C C16C H16C 118.7
N4C C16C C17C 122.5(6)
C17C C16C H16C 118.7
C16C C17C H17C 120.6
C18C C17C C16C 118.9(6)
C18C C17C H17C 120.6
C17C C18C H18C 120.3
C17C C18C C19C 119.3(6)
C19C C18C H18C 120.3
C18C C19C H19C 120.4
C20C C19C C18C 119.3(6)
C20C C19C H19C 120.4
N4C C20C C19C 121.9(5)
N4C C20C C21C 113.4(5)
C19C C20C C21C 124.7(5)
N5C C21C C20C 111.3(5)
N5C C21C C22C 121.0(5)
C22C C21C C20C 127.8(5)
C21C C22C H22C 120.8
C21C C22C C23C 118.5(5)
C23C C22C H22C 120.8
C22C C23C S2C 124.5(5)
C22C C23C C24C 119.9(5)
C24C C23C S2C 115.7(4)
C23C C24C H24C 120.4
C25C C24C C23C 119.2(6)
C25C C24C H24C 120.4
N5C C25C C24C 120.6(5)
N5C C25C C26C 110.7(5)
C24C C25C C26C 128.7(5)
N6C C26C C25C 114.1(5)
N6C C26C C27C 121.9(5)
C27C C26C C25C 123.9(5)
C26C C27C H27C 120.4
C28C C27C C26C 119.2(6)
C28C C27C H27C 120.4
C27C C28C H28C 120.5
C29C C28C C27C 119.0(6)
C29C C28C H28C 120.5
C28C C29C H29C 119.8
C28C C29C C30C 120.5(6)
C30C C29C H29C 119.8
N6C C30C C29C 121.2(6)
N6C C30C H30C 119.4
C29C C30C H30C 119.4
S1C C31C H31C 110.8
S1C C31C H31D 110.8
C32C C31C S1C 104.8(4)
C32C C31C H31C 110.8
C32C C31C H31D 110.8
H31C C31C H31D 108.9
S2C C33F H33C 110.4
S2C C33F H33D 110.4
H33C C33F H33D 108.6
C34F C33F S2C 106.4(11)
C34F C33F H33C 110.4
C34F C33F H33D 110.4
S2C C33C H33E 109.6
S2C C33C H33F 109.6
H33E C33C H33F 108.1
C34C C33C S2C 110.5(8)
C34C C33C H33E 109.6
C34C C33C H33F 109.6
P3F C34F H34C 108.3
P3F C34F H34D 108.3
C33F C34F P3F 116.1(11)
C33F C34F H34C 108.3
C33F C34F H34D 108.3
H34C C34F H34D 107.4
P3C C34C H34E 109.3
P3C C34C H34F 109.3
C33C C34C P3C 111.7(8)
C33C C34C H34E 109.3
C33C C34C H34F 109.3
H34E C34C H34F 107.9
C36C C35C P1C 125.5(6)
C36C C35C C40C 118.7(7)
C40C C35C P1C 115.7(6)
C35C C36C H36C 120.1
C35C C36C C37C 119.9(8)
C37C C36C H36C 120.1
C36C C37C H37C 119.6
C38C C37C C36C 120.8(9)
C38C C37C H37C 119.6
C37C C38C H38C 120.7
C39C C38C C37C 118.5(8)
C39C C38C H38C 120.7
C38C C39C H39C 118.6
C38C C39C C40C 122.7(8)
C40C C39C H39C 118.6
C35C C40C H40C 120.4
C39C C40C C35C 119.3(8)
C39C C40C H40C 120.4
C42C C41C P1C 122.5(5)
C42C C41C C46C 119.8(7)
C46C C41C P1C 117.7(6)
C41C C42C H42C 121.0
C41C C42C C43C 118.1(8)
C43C C42C H42C 121.0
C42C C43C H43C 119.4
C44C C43C C42C 121.2(9)
C44C C43C H43C 119.4
C43C C44C H44C 120.2
C43C C44C C45C 119.6(8)
C45C C44C H44C 120.2
C44C C45C H45C 119.6
C44C C45C C46C 120.7(8)
C46C C45C H45C 119.6
C41C C46C H46C 119.7
C45C C46C C41C 120.5(8)
C45C C46C H46C 119.7
C48C C47C P3C 125.2(6)
C48C C47C C52C 120.0
C52C C47C P3C 114.5(6)
C47C C48C H48C 120.0
C47C C48C C49C 120.0
C49C C48C H48C 120.0
C48C C49C H49C 120.0
C48C C49C C50C 120.0
C50C C49C H49C 120.0
C49C C50C H50C 120.0
C51C C50C C49C 120.0
C51C C50C H50C 120.0
C50C C51C H51C 120.0
C50C C51C C52C 120.0
C52C C51C H51C 120.0
C47C C52C H52C 120.0
C51C C52C C47C 120.0
C51C C52C H52C 120.0
C48F C47F P3F 122.4(10)
C48F C47F C52F 120.0
C52F C47F P3F 117.3(10)
C47F C48F H48F 120.0
C47F C48F C49F 120.0
C49F C48F H48F 120.0
C48F C49F H49F 120.0
C50F C49F C48F 120.0
C50F C49F H49F 120.0
C49F C50F H50F 120.0
C49F C50F C51F 120.0
C51F C50F H50F 120.0
C50F C51F H51F 120.0
C52F C51F C50F 120.0
C52F C51F H51F 120.0
C47F C52F H52F 120.0
C51F C52F C47F 120.0
C51F C52F H52F 120.0
C58F C53F P3F 117.3(10)
C58F C53F C54F 120.0
C54F C53F P3F 122.2(10)
C53F C58F H58F 120.0
C53F C58F C57F 120.0
C57F C58F H58F 120.0
C58F C57F H57F 120.0
C58F C57F C56F 120.0
C56F C57F H57F 120.0
C57F C56F H56F 120.0
C55F C56F C57F 120.0
C55F C56F H56F 120.0
C56F C55F H55F 120.0
C56F C55F C54F 120.0
C54F C55F H55F 120.0
C53F C54F H54F 120.0
C55F C54F C53F 120.0
C55F C54F H54F 120.0
C54C C53C P3C 124.2(6)
C54C C53C C58C 120.0
C58C C53C P3C 115.7(6)
C53C C54C H54C 120.0
C55C C54C C53C 120.0
C55C C54C H54C 120.0
C54C C55C H55C 120.0
C56C C55C C54C 120.0
C56C C55C H55C 120.0
C55C C56C H56C 120.0
C55C C56C C57C 120.0
C57C C56C H56C 120.0
C56C C57C H57C 120.0
C58C C57C C56C 120.0
C58C C57C H57C 120.0
C53C C58C H58C 120.0
C57C C58C C53C 120.0
C57C C58C H58C 120.0
N1B Fe2 N3B 161.47(19)
N1B Fe2 N4B 91.7(2)
N1B Fe2 N6B 89.71(19)
N2B Fe2 N1B 80.99(19)
N2B Fe2 N3B 80.53(19)
N2B Fe2 N4B 99.7(2)
N2B Fe2 N6B 98.66(19)
N3B Fe2 N6B 94.3(2)
N4B Fe2 N3B 90.2(2)
N4B Fe2 N6B 161.57(18)
N5B Fe2 N1B 102.3(2)
N5B Fe2 N2B 176.7(2)
N5B Fe2 N3B 96.2(2)
N5B Fe2 N4B 80.8(2)
N5B Fe2 N6B 80.93(19)
C8B S1B C31B 103.5(3)
C23B S2B C33B 103.2(3)
C35B P1B C32B 102.3(3)
C35B P1B C41B 101.1(3)
C41B P1B C32B 99.8(3)
C47B P2B C34B 98.2(3)
C47B P2B C53B 103.0(3)
C53B P2B C34B 100.6(3)
C1B N1B Fe2 127.7(4)
C1B N1B C5B 117.5(5)
C5B N1B Fe2 114.8(4)
C6B N2B Fe2 119.7(4)
C10B N2B Fe2 120.3(4)
C10B N2B C6B 120.0(5)
C11B N3B Fe2 114.7(4)
C15B N3B Fe2 127.0(4)
C15B N3B C11B 118.1(5)
C16B N4B Fe2 127.2(4)
C16B N4B C20B 118.9(5)
C20B N4B Fe2 113.9(4)
C21B N5B Fe2 119.6(4)
C25B N5B Fe2 119.7(4)
C25B N5B C21B 120.3(5)
C26B N6B Fe2 114.6(4)
C30B N6B Fe2 127.6(4)
C30B N6B C26B 117.6(5)
N1B C1B H1B 118.4
N1B C1B C2B 123.2(5)
C2B C1B H1B 118.4
C1B C2B H2B 120.7
C1B C2B C3B 118.6(5)
C3B C2B H2B 120.7
C2B C3B H3B 120.1
C2B C3B C4B 119.7(6)
C4B C3B H3B 120.1
C3B C4B H4B 120.6
C5B C4B C3B 118.7(6)
C5B C4B H4B 120.6
N1B C5B C4B 122.3(5)
N1B C5B C6B 113.5(5)
C4B C5B C6B 124.2(5)
N2B C6B C5B 111.0(5)
N2B C6B C7B 121.6(5)
C7B C6B C5B 127.4(5)
C6B C7B H7B 120.8
C6B C7B C8B 118.5(5)
C8B C7B H7B 120.8
C7B C8B S1B 124.9(5)
C9B C8B S1B 116.5(4)
C9B C8B C7B 118.7(5)
C8B C9B H9B 119.9
C10B C9B C8B 120.3(5)
C10B C9B H9B 119.9
N2B C10B C9B 121.0(5)
N2B C10B C11B 111.1(5)
C9B C10B C11B 127.9(5)
N3B C11B C10B 113.3(5)
N3B C11B C12B 121.9(5)
C12B C11B C10B 124.8(5)
C11B C12B H12B 120.3
C11B C12B C13B 119.5(5)
C13B C12B H12B 120.3
C12B C13B H13B 120.9
C14B C13B C12B 118.1(6)
C14B C13B H13B 120.9
C13B C14B H14B 120.0
C13B C14B C15B 120.0(6)
C15B C14B H14B 120.0
N3B C15B C14B 122.4(6)
N3B C15B H15B 118.8
C14B C15B H15B 118.8
N4B C16B H16B 118.9
N4B C16B C17B 122.1(6)
C17B C16B H16B 118.9
C16B C17B H17B 120.4
C18B C17B C16B 119.2(7)
C18B C17B H17B 120.4
C17B C18B H18B 120.6
C19B C18B C17B 118.9(7)
C19B C18B H18B 120.6
C18B C19B H19B 120.3
C18B C19B C20B 119.3(6)
C20B C19B H19B 120.3
N4B C20B C19B 121.5(6)
N4B C20B C21B 114.8(5)
C19B C20B C21B 123.7(6)
N5B C21B C20B 110.3(5)
N5B C21B C22B 120.9(6)
C22B C21B C20B 128.7(6)
C21B C22B H22B 120.0
C21B C22B C23B 119.9(5)
C23B C22B H22B 120.0
C22B C23B S2B 116.9(4)
C24B C23B S2B 124.4(5)
C24B C23B C22B 118.7(5)
C23B C24B H24B 120.1
C23B C24B C25B 119.7(6)
C25B C24B H24B 120.1
N5B C25B C24B 120.4(5)
N5B C25B C26B 111.5(5)
C24B C25B C26B 128.1(6)
N6B C26B C25B 113.1(5)
C27B C26B N6B 122.2(5)
C27B C26B C25B 124.8(5)
C26B C27B H27B 120.2
C28B C27B C26B 119.7(5)
C28B C27B H27B 120.2
C27B C28B H28B 120.4
C27B C28B C29B 119.2(6)
C29B C28B H28B 120.4
C28B C29B H29B 121.0
C30B C29B C28B 118.1(5)
C30B C29B H29B 121.0
N6B C30B C29B 123.3(5)
N6B C30B H30B 118.4
C29B C30B H30B 118.4
S1B C31B H31G 108.9
S1B C31B H31H 108.9
H31G C31B H31H 107.7
C32B C31B S1B 113.5(4)
C32B C31B H31G 108.9
C32B C31B H31H 108.9
P1B C32B H32G 109.9
P1B C32B H32H 109.9
C31B C32B P1B 109.0(5)
C31B C32B H32G 109.9
C31B C32B H32H 109.9
H32G C32B H32H 108.3
S2B C33B H33I 110.0
S2B C33B H33J 110.0
H33I C33B H33J 108.3
C34B C33B S2B 108.7(5)
C34B C33B H33I 110.0
C34B C33B H33J 110.0
P2B C34B H34I 108.9
P2B C34B H34J 108.9
C33B C34B P2B 113.5(4)
C33B C34B H34I 108.9
C33B C34B H34J 108.9
H34I C34B H34J 107.7
C36B C35B P1B 116.3(6)
C36B C35B C40B 117.4(7)
C40B C35B P1B 126.2(6)
C35B C36B H36B 119.1
C37B C36B C35B 121.8(7)
C37B C36B H36B 119.1
C36B C37B H37B 120.1
C36B C37B C38B 119.7(7)
C38B C37B H37B 120.1
C37B C38B H38B 120.1
C39B C38B C37B 119.8(7)
C39B C38B H38B 120.1
C38B C39B H39B 119.7
C38B C39B C40B 120.7(8)
C40B C39B H39B 119.7
C35B C40B H40B 119.8
C39B C40B C35B 120.4(7)
C39B C40B H40B 119.8
C42B C41B P1B 117.8(6)
C42B C41B C46B 118.6(7)
C46B C41B P1B 123.4(5)
C41B C42B H42B 120.1
C43B C42B C41B 119.9(7)
C43B C42B H42B 120.1
C42B C43B H43B 119.4
C44B C43B C42B 121.1(7)
C44B C43B H43B 119.4
C43B C44B H44B 120.3
C43B C44B C45B 119.5(8)
C45B C44B H44B 120.3
C44B C45B H45B 119.4
C46B C45B C44B 121.2(9)
C46B C45B H45B 119.4
C41B C46B H46B 120.1
C45B C46B C41B 119.7(7)
C45B C46B H46B 120.1
C48B C47B P2B 115.8(5)
C52B C47B P2B 125.7(5)
C52B C47B C48B 118.3(6)
C47B C48B H48B 120.2
C49B C48B C47B 119.6(7)
C49B C48B H48B 120.2
C48B C49B H49B 119.5
C50B C49B C48B 121.0(6)
C50B C49B H49B 119.5
C49B C50B H50B 120.5
C49B C50B C51B 119.0(7)
C51B C50B H50B 120.5
C50B C51B H51B 119.3
C52B C51B C50B 121.5(7)
C52B C51B H51B 119.3
C47B C52B H52B 119.8
C51B C52B C47B 120.5(6)
C51B C52B H52B 119.8
C54B C53B P2B 122.2(5)
C54B C53B C58B 117.5(6)
C58B C53B P2B 120.1(5)
C53B C54B H54B 119.3
C55B C54B C53B 121.4(7)
C55B C54B H54B 119.3
C54B C55B H55B 120.0
C56B C55B C54B 120.0(7)
C56B C55B H55B 120.0
C55B C56B H56B 119.6
C55B C56B C57B 120.9(7)
C57B C56B H56B 119.6
C56B C57B H57B 120.4
C56B C57B C58B 119.1(7)
C58B C57B H57B 120.4
C53B C58B H58B 119.5
C57B C58B C53B 120.9(6)
C57B C58B H58B 119.5
N1A Fe1 N2A 161.46(19)
N2 Fe1 N1A 80.90(19)
N2 Fe1 N2A 80.61(19)
N2 Fe1 N4 98.89(19)
N2 Fe1 N5 178.8(2)
N2 Fe1 N6 99.84(18)
N4 Fe1 N1A 91.14(19)
N4 Fe1 N2A 90.40(19)
N4 Fe1 N6 161.23(18)
N5 Fe1 N1A 100.30(19)
N5 Fe1 N2A 98.18(19)
N5 Fe1 N4 80.84(18)
N5 Fe1 N6 80.46(18)
N6 Fe1 N1A 90.60(19)
N6 Fe1 N2A 93.85(19)
C8A S1A C31A 105.4(3)
C23A S2A C33A 103.4(3)
C35A P1A C32A 101.8(3)
C35A P1A C41A 101.9(3)
C41A P1A C32A 99.8(3)
C47A P2A C34A 99.8(3)
C53A P2A C34A 101.8(3)
C53A P2A C47A 104.5(3)
C1A N1A Fe1 127.6(4)
C1A N1A C5A 117.6(5)
C5A N1A Fe1 114.8(4)
C6A N2 Fe1 119.4(4)
C10A N2 Fe1 120.5(4)
C10A N2 C6A 120.0(5)
C11A N2A Fe1 114.2(4)
C15A N2A Fe1 127.0(4)
C15A N2A C11A 118.7(5)
C16A N4 Fe1 126.9(4)
C16A N4 C20A 117.6(5)
C20A N4 Fe1 115.4(4)
C21A N5 Fe1 119.5(4)
C25A N5 Fe1 119.7(4)
C25A N5 C21A 120.9(5)
C26A N6 Fe1 115.2(3)
C26A N6 C30A 117.8(5)
C30A N6 Fe1 126.9(4)
N1A C1A H1A 118.7
N1A C1A C2A 122.7(5)
C2A C1A H1A 118.7
C1A C2A H2A 120.3
C1A C2A C3A 119.4(5)
C3A C2A H2A 120.3
C2A C3A H3A 120.8
C4A C3A C2A 118.5(6)
C4A C3A H3A 120.8
C3A C4A H4A 120.1
C5A C4A C3A 119.8(6)
C5A C4A H4A 120.1
N1A C5A C4A 122.0(5)
N1A C5A C6A 113.0(5)
C4A C5A C6A 125.0(5)
N2 C6A C5A 111.8(5)
N2 C6A C7A 121.1(5)
C7A C6A C5A 127.1(6)
C6A C7A H7A 120.2
C6A C7A C8A 119.5(6)
C8A C7A H7A 120.2
C7A C8A S1A 125.6(5)
C7A C8A C9A 118.7(5)
C9A C8A S1A 115.7(4)
C8A C9A H9A 120.4
C10A C9A C8A 119.1(5)
C10A C9A H9A 120.4
N2 C10A C9A 121.5(6)
N2 C10A C11A 110.5(5)
C9A C10A C11A 127.9(5)
N2A C11A C10A 114.0(5)
N2A C11A C12A 122.1(5)
C12A C11A C10A 123.8(5)
C11A C12A H12A 121.0
C13A C12A C11A 117.9(5)
C13A C12A H12A 121.0
C12A C13A H13A 119.8
C12A C13A C14A 120.3(6)
C14A C13A H13A 119.8
C13A C14A H14A 120.6
C15A C14A C13A 118.7(6)
C15A C14A H14A 120.6
N2A C15A C14A 122.2(5)
N2A C15A H15A 118.9
C14A C15A H15A 118.9
N4 C16A H16A 118.6
N4 C16A C17A 122.8(5)
C17A C16A H16A 118.6
C16A C17A H17A 120.7
C16A C17A C18A 118.5(5)
C18A C17A H17A 120.7
C17A C18A H18A 120.6
C19A C18A C17A 118.8(6)
C19A C18A H18A 120.6
C18A C19A H19A 120.1
C18A C19A C20A 119.7(5)
C20A C19A H19A 120.1
N4 C20A C19A 122.5(5)
N4 C20A C21A 112.7(5)
C19A C20A C21A 124.8(5)
N5 C21A C20A 111.3(4)
N5 C21A C22A 121.4(5)
C22A C21A C20A 127.3(5)
C21A C22A H22A 120.3
C21A C22A C23A 119.3(5)
C23A C22A H22A 120.3
C22A C23A S2A 115.6(4)
C24A C23A S2A 125.4(4)
C24A C23A C22A 119.0(5)
C23A C24A H24A 120.6
C25A C24A C23A 118.7(5)
C25A C24A H24A 120.6
N5 C25A C24A 120.7(5)
N5 C25A C26A 111.7(5)
C24A C25A C26A 127.6(5)
N6 C26A C25A 112.9(5)
N6 C26A C27A 121.9(5)
C27A C26A C25A 125.2(5)
C26A C27A H27A 120.2
C28A C27A C26A 119.6(5)
C28A C27A H27A 120.2
C27A C28A H28A 120.1
C27A C28A C29A 119.9(6)
C29A C28A H28A 120.1
C28A C29A H29A 120.6
C28A C29A C30A 118.9(5)
C30A C29A H29A 120.6
N6 C30A C29A 121.9(5)
N6 C30A H30A 119.1
C29A C30A H30A 119.1
S1A C31A H31E 110.7
S1A C31A H31F 110.7
H31E C31A H31F 108.8
C32A C31A S1A 105.2(4)
C32A C31A H31E 110.7
C32A C31A H31F 110.7
P1A C32A H32E 109.3
P1A C32A H32F 109.3
C31A C32A P1A 111.8(4)
C31A C32A H32E 109.3
C31A C32A H32F 109.3
H32E C32A H32F 107.9
S2A C33A H33G 110.1
S2A C33A H33H 110.1
H33G C33A H33H 108.4
C34A C33A S2A 108.0(4)
C34A C33A H33G 110.1
C34A C33A H33H 110.1
P2A C34A H34G 109.2
P2A C34A H34H 109.2
C33A C34A P2A 112.0(4)
C33A C34A H34G 109.2
C33A C34A H34H 109.2
H34G C34A H34H 107.9
C36A C35A P1A 124.6(5)
C40A C35A P1A 118.0(5)
C40A C35A C36A 117.4(6)
C35A C36A H36A 120.3
C37A C36A C35A 119.4(7)
C37A C36A H36A 120.3
C36A C37A H37A 119.3
C36A C37A C38A 121.4(7)
C38A C37A H37A 119.3
C37A C38A H38A 120.1
C39A C38A C37A 119.7(7)
C39A C38A H38A 120.1
C38A C39A H39A 119.9
C38A C39A C40A 120.2(7)
C40A C39A H39A 119.9
C35A C40A H40A 119.1
C39A C40A C35A 121.9(7)
C39A C40A H40A 119.1
C42A C41A P1A 122.9(5)
C46A C41A P1A 118.8(6)
C46A C41A C42A 118.3(7)
C41A C42A H42A 119.1
C43A C42A C41A 121.8(8)
C43A C42A H42A 119.1
C42A C43A H43A 121.0
C42A C43A C44A 118.0(8)
C44A C43A H43A 121.0
C43A C44A H44A 119.6
C45A C44A C43A 120.7(8)
C45A C44A H44A 119.6
C44A C45A H45A 119.5
C44A C45A C46A 121.0(8)
C46A C45A H45A 119.5
C41A C46A C45A 120.0(8)
C41A C46A H46A 120.0
C45A C46A H46A 120.0
C48A C47A P2A 115.7(5)
C52A C47A P2A 124.7(5)
C52A C47A C48A 119.6(6)
C47A C48A H48A 119.8
C47A C48A C49A 120.4(7)
C49A C48A H48A 119.8
C48A C49A H49A 120.2
C50A C49A C48A 119.7(7)
C50A C49A H49A 120.2
C49A C50A H50A 120.2
C49A C50A C51A 119.6(7)
C51A C50A H50A 120.2
C50A C51A H51A 119.7
C52A C51A C50A 120.6(7)
C52A C51A H51A 119.7
C47A C52A H52A 120.0
C51A C52A C47A 120.0(7)
C51A C52A H52A 120.0
C54A C53A P2A 124.4(5)
C54A C53A C58A 118.2(5)
C58A C53A P2A 117.1(4)
C53A C54A H54A 119.4
C53A C54A C55A 121.2(6)
C55A C54A H54A 119.4
C54A C55A H55A 120.3
C56A C55A C54A 119.4(6)
C56A C55A H55A 120.3
C55A C56A H56A 119.9
C57A C56A C55A 120.2(6)
C57A C56A H56A 119.9
C56A C57A H57A 120.0
C58A C57A C56A 119.9(6)
C58A C57A H57A 120.0
C53A C58A H58A 119.5
C57A C58A C53A 121.0(6)
C57A C58A H58A 119.5
F11 P1 F12 90.0(2)
F11 P1 F14 179.5(2)
F12 P1 F14 89.6(2)
F13 P1 F11 90.0(2)
F13 P1 F12 89.9(2)
F13 P1 F14 90.19(19)
F13 P1 F15 90.4(2)
F13 P1 F16 179.8(3)
F15 P1 F11 91.0(2)
F15 P1 F12 179.0(2)
F15 P1 F14 89.5(2)
F16 P1 F11 90.2(2)
F16 P1 F12 90.0(2)
F16 P1 F14 89.6(2)
F16 P1 F15 89.8(2)
F21 P2 F24 179.0(3)
F21 P2 F25 93.1(3)
F22 P2 F21 88.5(3)
F22 P2 F23 89.0(4)
F22 P2 F24 91.3(3)
F22 P2 F25 176.9(4)
F23 P2 F21 89.7(3)
F23 P2 F24 89.4(3)
F23 P2 F25 88.4(3)
F24 P2 F25 87.0(3)
F26 P2 F21 91.8(3)
F26 P2 F22 92.7(3)
F26 P2 F23 177.8(3)
F26 P2 F24 89.1(3)
F26 P2 F25 89.9(3)
F31 P3 F34 179.6(3)
F32 P3 F31 89.5(2)
F32 P3 F33 89.5(2)
F32 P3 F34 90.8(2)
F32 P3 F35 179.4(3)
F33 P3 F31 90.2(2)
F33 P3 F34 89.6(2)
F33 P3 F35 90.9(3)
F35 P3 F31 90.9(3)
F35 P3 F34 88.8(3)
F36 P3 F31 90.7(3)
F36 P3 F32 89.7(3)
F36 P3 F33 178.8(3)
F36 P3 F34 89.5(2)
F36 P3 F35 89.9(3)
F41 P4 F42 90.20(19)
F41 P4 F44 178.9(2)
F42 P4 F44 89.9(2)
F43 P4 F41 90.3(2)
F43 P4 F42 90.0(2)
F43 P4 F44 90.8(2)
F43 P4 F45 90.0(2)
F43 P4 F46 179.8(3)
F45 P4 F41 90.1(2)
F45 P4 F42 179.7(2)
F45 P4 F44 89.8(2)
F46 P4 F41 89.5(2)
F46 P4 F42 90.00(19)
F46 P4 F44 89.4(2)
F46 P4 F45 90.0(2)
F52 P5 F51 90.3(2)
F52 P5 F54 89.5(2)
F53 P5 F51 89.8(2)
F53 P5 F52 89.5(2)
F53 P5 F54 89.7(2)
F53 P5 F55 90.3(2)
F53 P5 F56 179.4(2)
F54 P5 F51 179.5(3)
F55 P5 F51 90.7(2)
F55 P5 F52 179.0(2)
F55 P5 F54 89.6(2)
F55 P5 F56 89.8(2)
F56 P5 F51 89.6(2)
F56 P5 F52 90.4(2)
F56 P5 F54 90.9(2)
F72 P7 F71 89.3(2)
F72 P7 F74 89.8(2)
F72 P7 F75 179.5(3)
F73 P7 F71 89.5(2)
F73 P7 F72 89.4(3)
F73 P7 F74 89.5(3)
F73 P7 F75 90.1(2)
F74 P7 F71 178.7(3)
F75 P7 F71 90.5(2)
F75 P7 F74 90.3(2)
F76 P7 F71 89.2(3)
F76 P7 F72 89.9(3)
F76 P7 F73 178.5(3)
F76 P7 F74 91.8(3)
F76 P7 F75 90.6(3)
F61 P6 F62 89.5(7)
F63 P6 F61 88.7(7)
F63 P6 F62 90.0(8)
F64 P6 F61 178.5(10)
F64 P6 F62 90.9(9)
F64 P6 F63 89.9(8)
F64 P6 F65 88.7(10)
F64 P6 F66 90.4(9)
F65 P6 F61 91.0(9)
F65 P6 F62 177.2(10)
F65 P6 F63 92.7(8)
F66 P6 F61 91.1(9)
F66 P6 F62 88.6(8)
F66 P6 F63 178.6(10)
F66 P6 F65 88.7(8)
F81 P8 F82 90.3(8)
F81 P8 F85 90.5(8)
F82 P8 F85 177.2(9)
F83 P8 F81 91.7(8)
F83 P8 F82 89.1(8)
F83 P8 F84 88.2(6)
F83 P8 F85 93.5(8)
F83 P8 F86 176.7(9)
F84 P8 F81 178.3(9)
F84 P8 F82 91.4(7)
F84 P8 F85 87.8(7)
F86 P8 F81 88.7(7)
F86 P8 F82 87.6(6)
F86 P8 F84 91.4(6)
F86 P8 F85 89.8(8)
F61A P6A F62A 89.7(10)
F61A P6A F63A 90.8(9)
F61A P6A F64A 176.6(12)
F62A P6A F63A 88.0(8)
F64A P6A F62A 87.8(10)
F64A P6A F63A 91.3(9)
F65A P6A F61A 93.5(11)
F65A P6A F62A 176.1(12)
F65A P6A F63A 89.7(8)
F65A P6A F64A 89.2(12)
F66A P6A F61A 87.9(10)
F66A P6A F62A 91.8(9)
F66A P6A F63A 178.7(12)
F66A P6A F64A 90.0(10)
F66A P6A F65A 90.7(9)
F81A P8A F83A 88.5(9)
F81A P8A F85A 89.1(7)
F81A P8A F86A 89.8(9)
F82A P8A F81A 91.1(9)
F82A P8A F83A 89.6(8)
F82A P8A F85A 178.9(10)
F82A P8A F86A 90.2(8)
F83A P8A F85A 89.3(9)
F83A P8A F86A 178.2(12)
F84A P8A F81A 179.2(11)
F84A P8A F82A 89.4(9)
F84A P8A F83A 91.1(10)
F84A P8A F85A 90.3(8)
F84A P8A F86A 90.7(10)
F85A P8A F86A 90.9(8)
Cl1S C1S Cl2S 111.0(4)
Cl1S C1S H1SA 109.4
Cl1S C1S H1SB 109.4
Cl2S C1S H1SA 109.4
Cl2S C1S H1SB 109.4
H1SA C1S H1SB 108.0
Cl3S C2S Cl4S 113.1(5)
Cl3S C2S H2SA 109.0
Cl3S C2S H2SB 109.0
Cl4S C2S H2SA 109.0
Cl4S C2S H2SB 109.0
H2SA C2S H2SB 107.8

loop_
_geom_bond_atom_site_label_1
_geom_bond_atom_site_label_2
_geom_bond_distance
Fe4 N1D 1.972(5)
Fe4 N2D 1.887(5)
Fe4 N3D 1.988(5)
Fe4 N4D 1.987(5)
Fe4 N5D 1.884(5)
Fe4 N6D 1.986(5)
S1D C8D 1.744(6)
S1D C31D 1.806(8)
S2D C23D 1.748(6)
S2D C33D 1.797(7)
P1D C32D 1.851(9)
P1D C35D 1.796(6)
P1D C41D 1.839(5)
P2D C34D 1.828(7)
P2D C47D 1.853(11)
P2D C53D 1.846(15)
P2D C53E 1.776(9)
N1D C1D 1.340(8)
N1D C5D 1.379(7)
N2D C6D 1.345(8)
N2D C10D 1.356(7)
N3D C11D 1.376(7)
N3D C15D 1.319(8)
N4D C16D 1.341(8)
N4D C20D 1.351(7)
N5D C21D 1.361(8)
N5D C25D 1.341(7)
N6D C26D 1.371(7)
N6D C30D 1.336(7)
C1D H1D 0.9500
C1D C2D 1.375(9)
C2D H2D 0.9500
C2D C3D 1.369(9)
C3D H3D 0.9500
C3D C4D 1.376(9)
C4D H4D 0.9500
C4D C5D 1.371(9)
C5D C6D 1.477(9)
C6D C7D 1.377(8)
C7D H7D 0.9500
C7D C8D 1.408(9)
C8D C9D 1.400(9)
C9D H9D 0.9500
C9D C10D 1.381(8)
C10D C11D 1.458(8)
C11D C12D 1.376(9)
C12D H12D 0.9500
C12D C13D 1.390(9)
C13D H13D 0.9500
C13D C14D 1.367(9)
C14D H14D 0.9500
C14D C15D 1.392(9)
C15D H15D 0.9500
C16D H16D 0.9500
C16D C17D 1.378(9)
C17D H17D 0.9500
C17D C18D 1.364(9)
C18D H18D 0.9500
C18D C19D 1.375(9)
C19D H19D 0.9500
C19D C20D 1.377(9)
C20D C21D 1.475(8)
C21D C22D 1.373(8)
C22D H22D 0.9500
C22D C23D 1.406(8)
C23D C24D 1.381(8)
C24D H24D 0.9500
C24D C25D 1.380(8)
C25D C26D 1.460(8)
C26D C27D 1.393(9)
C27D H27D 0.9500
C27D C28D 1.397(9)
C28D H28D 0.9500
C28D C29D 1.379(9)
C29D H29D 0.9500
C29D C30D 1.376(9)
C30D H30D 0.9500
C31D H31A 0.9900
C31D H31B 0.9900
C31D C32D 1.511(9)
C32D H32A 0.9900
C32D H32B 0.9900
C33D H33A 0.9900
C33D H33B 0.9900
C33D C34D 1.516(10)
C34D H34A 0.9900
C34D H34B 0.9900
C35D C40D 1.3900
C35D C36D 1.3900
C40D H40D 0.9500
C40D C39D 1.3900
C39D H39D 0.9500
C39D C38D 1.3900
C38D H38D 0.9500
C38D C37D 1.3900
C37D H37D 0.9500
C37D C36D 1.3900
C36D H36D 0.9500
C41D C42D 1.3900
C41D C46D 1.3900
C42D H42D 0.9500
C42D C43D 1.3900
C43D H43D 0.9500
C43D C44D 1.3900
C44D H44D 0.9500
C44D C45D 1.3900
C45D H45D 0.9500
C45D C46D 1.3900
C46D H46D 0.9500
C47D C48D 1.444(16)
C47D C52D 1.351(13)
C48D H48D 0.9500
C48D C49D 1.391(14)
C49D H49D 0.9500
C49D C50D 1.350(16)
C50D H50D 0.9500
C50D C51D 1.35(2)
C51D H51D 0.9500
C51D C52D 1.350(19)
C52D H52D 0.9500
C53D C54D 1.3900
C53D C58D 1.3900
C54D H54D 0.9500
C54D C55D 1.3900
C55D H55D 0.9500
C55D C56D 1.3900
C56D H56D 0.9500
C56D C57D 1.3900
C57D H57D 0.9500
C57D C58D 1.3900
C58D H58D 0.9500
C53E C58E 1.3900
C53E C54E 1.3900
C58E H58E 0.9500
C58E C57E 1.3900
C57E H57E 0.9500
C57E C56E 1.3900
C56E H56E 0.9500
C56E C55E 1.3900
C55E H55E 0.9500
C55E C54E 1.3900
C54E H54E 0.9500
Fe3 N1C 1.978(5)
Fe3 N2C 1.877(4)
Fe3 N3C 1.977(5)
Fe3 N4C 1.969(5)
Fe3 N5C 1.884(4)
Fe3 N6C 1.971(5)
S1C C8C 1.737(5)
S1C C31C 1.796(7)
S2C C23C 1.755(6)
S2C C33F 1.798(14)
S2C C33C 1.789(10)
P1C C32C 1.839(7)
P1C C35C 1.848(7)
P1C C41C 1.861(7)
P3C C34C 1.848(11)
P3C C47C 1.842(6)
P3C C53C 1.829(8)
P3F C34F 1.851(14)
P3F C47F 1.841(9)
P3F C53F 1.850(11)
N1C C1C 1.349(7)
N1C C5C 1.368(7)
N2C C6C 1.335(7)
N2C C10C 1.355(7)
N3C C11C 1.369(7)
N3C C15C 1.333(8)
N4C C16C 1.345(8)
N4C C20C 1.354(7)
N5C C21C 1.350(7)
N5C C25C 1.359(7)
N6C C26C 1.355(7)
N6C C30C 1.361(7)
C32C H32C 0.9900
C32C H32D 0.9900
C32C C31C 1.524(8)
C1C H1C 0.9500
C1C C2C 1.357(9)
C2C H2C 0.9500
C2C C3C 1.397(9)
C3C H3C 0.9500
C3C C4C 1.384(9)
C4C H4C 0.9500
C4C C5C 1.382(9)
C5C C6C 1.471(8)
C6C C7C 1.393(8)
C7C H7C 0.9500
C7C C8C 1.414(8)
C8C C9C 1.386(8)
C9C H9C 0.9500
C9C C10C 1.380(8)
C10C C11C 1.477(8)
C11C C12C 1.374(9)
C12C H12C 0.9500
C12C C13C 1.386(9)
C13C H13C 0.9500
C13C C14C 1.374(9)
C14C H14C 0.9500
C14C C15C 1.387(9)
C15C H15C 0.9500
C16C H16C 0.9500
C16C C17C 1.381(9)
C17C H17C 0.9500
C17C C18C 1.372(9)
C18C H18C 0.9500
C18C C19C 1.382(9)
C19C H19C 0.9500
C19C C20C 1.375(9)
C20C C21C 1.478(8)
C21C C22C 1.390(8)
C22C H22C 0.9500
C22C C23C 1.393(8)
C23C C24C 1.398(8)
C24C H24C 0.9500
C24C C25C 1.376(8)
C25C C26C 1.453(8)
C26C C27C 1.393(8)
C27C H27C 0.9500
C27C C28C 1.380(9)
C28C H28C 0.9500
C28C C29C 1.363(9)
C29C H29C 0.9500
C29C C30C 1.388(9)
C30C H30C 0.9500
C31C H31C 0.9900
C31C H31D 0.9900
C33F H33C 0.9900
C33F H33D 0.9900
C33F C34F 1.503(15)
C33C H33E 0.9900
C33C H33F 0.9900
C33C C34C 1.512(12)
C34F H34C 0.9900
C34F H34D 0.9900
C34C H34E 0.9900
C34C H34F 0.9900
C35C C36C 1.382(11)
C35C C40C 1.399(10)
C36C H36C 0.9500
C36C C37C 1.394(11)
C37C H37C 0.9500
C37C C38C 1.371(13)
C38C H38C 0.9500
C38C C39C 1.354(13)
C39C H39C 0.9500
C39C C40C 1.369(11)
C40C H40C 0.9500
C41C C42C 1.375(10)
C41C C46C 1.382(10)
C42C H42C 0.9500
C42C C43C 1.412(11)
C43C H43C 0.9500
C43C C44C 1.355(14)
C44C H44C 0.9500
C44C C45C 1.360(14)
C45C H45C 0.9500
C45C C46C 1.366(12)
C46C H46C 0.9500
C47C C48C 1.3900
C47C C52C 1.3900
C48C H48C 0.9500
C48C C49C 1.3900
C49C H49C 0.9500
C49C C50C 1.3900
C50C H50C 0.9500
C50C C51C 1.3900
C51C H51C 0.9500
C51C C52C 1.3900
C52C H52C 0.9500
C47F C48F 1.3900
C47F C52F 1.3900
C48F H48F 0.9500
C48F C49F 1.3900
C49F H49F 0.9500
C49F C50F 1.3900
C50F H50F 0.9500
C50F C51F 1.3900
C51F H51F 0.9500
C51F C52F 1.3900
C52F H52F 0.9500
C53F C58F 1.3900
C53F C54F 1.3900
C58F H58F 0.9500
C58F C57F 1.3900
C57F H57F 0.9500
C57F C56F 1.3900
C56F H56F 0.9500
C56F C55F 1.3900
C55F H55F 0.9500
C55F C54F 1.3900
C54F H54F 0.9500
C53C C54C 1.3900
C53C C58C 1.3900
C54C H54C 0.9500
C54C C55C 1.3900
C55C H55C 0.9500
C55C C56C 1.3900
C56C H56C 0.9500
C56C C57C 1.3900
C57C H57C 0.9500
C57C C58C 1.3900
C58C H58C 0.9500
Fe2 N1B 1.974(5)
Fe2 N2B 1.872(4)
Fe2 N3B 1.983(5)
Fe2 N4B 1.976(5)
Fe2 N5B 1.870(5)
Fe2 N6B 1.983(5)
S1B C8B 1.743(5)
S1B C31B 1.799(7)
S2B C23B 1.739(6)
S2B C33B 1.818(7)
P1B C32B 1.831(7)
P1B C35B 1.796(8)
P1B C41B 1.821(7)
P2B C34B 1.856(6)
P2B C47B 1.826(6)
P2B C53B 1.841(6)
N1B C1B 1.351(7)
N1B C5B 1.358(7)
N2B C6B 1.360(7)
N2B C10B 1.350(7)
N3B C11B 1.359(7)
N3B C15B 1.342(7)
N4B C16B 1.333(8)
N4B C20B 1.358(7)
N5B C21B 1.370(7)
N5B C25B 1.365(8)
N6B C26B 1.373(7)
N6B C30B 1.338(7)
C1B H1B 0.9500
C1B C2B 1.374(9)
C2B H2B 0.9500
C2B C3B 1.378(9)
C3B H3B 0.9500
C3B C4B 1.384(8)
C4B H4B 0.9500
C4B C5B 1.382(8)
C5B C6B 1.469(8)
C6B C7B 1.385(8)
C7B H7B 0.9500
C7B C8B 1.414(8)
C8B C9B 1.388(8)
C9B H9B 0.9500
C9B C10B 1.377(8)
C10B C11B 1.469(8)
C11B C12B 1.384(8)
C12B H12B 0.9500
C12B C13B 1.404(9)
C13B H13B 0.9500
C13B C14B 1.365(9)
C14B H14B 0.9500
C14B C15B 1.393(9)
C15B H15B 0.9500
C16B H16B 0.9500
C16B C17B 1.385(9)
C17B H17B 0.9500
C17B C18B 1.385(10)
C18B H18B 0.9500
C18B C19B 1.378(10)
C19B H19B 0.9500
C19B C20B 1.386(9)
C20B C21B 1.449(9)
C21B C22B 1.377(8)
C22B H22B 0.9500
C22B C23B 1.407(9)
C23B C24B 1.398(8)
C24B H24B 0.9500
C24B C25B 1.401(8)
C25B C26B 1.462(8)
C26B C27B 1.370(8)
C27B H27B 0.9500
C27B C28B 1.362(8)
C28B H28B 0.9500
C28B C29B 1.412(8)
C29B H29B 0.9500
C29B C30B 1.373(9)
C30B H30B 0.9500
C31B H31G 0.9900
C31B H31H 0.9900
C31B C32B 1.513(9)
C32B H32G 0.9900
C32B H32H 0.9900
C33B H33I 0.9900
C33B H33J 0.9900
C33B C34B 1.530(8)
C34B H34I 0.9900
C34B H34J 0.9900
C35B C36B 1.402(10)
C35B C40B 1.406(10)
C36B H36B 0.9500
C36B C37B 1.385(10)
C37B H37B 0.9500
C37B C38B 1.387(11)
C38B H38B 0.9500
C38B C39B 1.378(11)
C39B H39B 0.9500
C39B C40B 1.397(10)
C40B H40B 0.9500
C41B C42B 1.381(10)
C41B C46B 1.407(10)
C42B H42B 0.9500
C42B C43B 1.371(11)
C43B H43B 0.9500
C43B C44B 1.356(12)
C44B H44B 0.9500
C44B C45B 1.372(12)
C45B H45B 0.9500
C45B C46B 1.352(11)
C46B H46B 0.9500
C47B C48B 1.422(9)
C47B C52B 1.401(9)
C48B H48B 0.9500
C48B C49B 1.380(9)
C49B H49B 0.9500
C49B C50B 1.380(10)
C50B H50B 0.9500
C50B C51B 1.389(10)
C51B H51B 0.9500
C51B C52B 1.359(9)
C52B H52B 0.9500
C53B C54B 1.388(9)
C53B C58B 1.403(9)
C54B H54B 0.9500
C54B C55B 1.379(10)
C55B H55B 0.9500
C55B C56B 1.358(11)
C56B H56B 0.9500
C56B C57B 1.382(10)
C57B H57B 0.9500
C57B C58B 1.388(9)
C58B H58B 0.9500
Fe1 N1A 1.976(5)
Fe1 N2 1.881(4)
Fe1 N2A 1.994(5)
Fe1 N4 1.971(5)
Fe1 N5 1.888(4)
Fe1 N6 1.971(5)
S1A C8A 1.745(6)
S1A C31A 1.804(7)
S2A C23A 1.750(6)
S2A C33A 1.821(6)
P1A C32A 1.840(7)
P1A C35A 1.826(6)
P1A C41A 1.835(7)
P2A C34A 1.861(6)
P2A C47A 1.833(7)
P2A C53A 1.832(6)
N1A C1A 1.346(7)
N1A C5A 1.366(7)
N2 C6A 1.352(7)
N2 C10A 1.347(7)
N2A C11A 1.353(7)
N2A C15A 1.342(7)
N4 C16A 1.350(7)
N4 C20A 1.360(7)
N5 C21A 1.353(7)
N5 C25A 1.341(7)
N6 C26A 1.360(7)
N6 C30A 1.367(7)
C1A H1A 0.9500
C1A C2A 1.370(9)
C2A H2A 0.9500
C2A C3A 1.383(9)
C3A H3A 0.9500
C3A C4A 1.378(8)
C4A H4A 0.9500
C4A C5A 1.371(8)
C5A C6A 1.467(8)
C6A C7A 1.372(8)
C7A H7A 0.9500
C7A C8A 1.379(8)
C8A C9A 1.411(9)
C9A H9A 0.9500
C9A C10A 1.357(8)
C10A C11A 1.484(8)
C11A C12A 1.392(8)
C12A H12A 0.9500
C12A C13A 1.376(9)
C13A H13A 0.9500
C13A C14A 1.383(9)
C14A H14A 0.9500
C14A C15A 1.375(8)
C15A H15A 0.9500
C16A H16A 0.9500
C16A C17A 1.374(8)
C17A H17A 0.9500
C17A C18A 1.414(9)
C18A H18A 0.9500
C18A C19A 1.359(8)
C19A H19A 0.9500
C19A C20A 1.381(8)
C20A C21A 1.486(8)
C21A C22A 1.359(8)
C22A H22A 0.9500
C22A C23A 1.401(8)
C23A C24A 1.400(8)
C24A H24A 0.9500
C24A C25A 1.392(8)
C25A C26A 1.468(8)
C26A C27A 1.379(8)
C27A H27A 0.9500
C27A C28A 1.371(8)
C28A H28A 0.9500
C28A C29A 1.372(9)
C29A H29A 0.9500
C29A C30A 1.389(8)
C30A H30A 0.9500
C31A H31E 0.9900
C31A H31F 0.9900
C31A C32A 1.523(8)
C32A H32E 0.9900
C32A H32F 0.9900
C33A H33G 0.9900
C33A H33H 0.9900
C33A C34A 1.524(8)
C34A H34G 0.9900
C34A H34H 0.9900
C35A C36A 1.414(10)
C35A C40A 1.384(9)
C36A H36A 0.9500
C36A C37A 1.370(9)
C37A H37A 0.9500
C37A C38A 1.381(11)
C38A H38A 0.9500
C38A C39A 1.346(10)
C39A H39A 0.9500
C39A C40A 1.377(9)
C40A H40A 0.9500
C41A C42A 1.414(10)
C41A C46A 1.372(10)
C42A H42A 0.9500
C42A C43A 1.361(11)
C43A H43A 0.9500
C43A C44A 1.422(13)
C44A H44A 0.9500
C44A C45A 1.332(13)
C45A H45A 0.9500
C45A C46A 1.400(11)
C46A H46A 0.9500
C47A C48A 1.386(9)
C47A C52A 1.382(9)
C48A H48A 0.9500
C48A C49A 1.395(10)
C49A H49A 0.9500
C49A C50A 1.375(11)
C50A H50A 0.9500
C50A C51A 1.396(11)
C51A H51A 0.9500
C51A C52A 1.377(10)
C52A H52A 0.9500
C53A C54A 1.378(9)
C53A C58A 1.401(8)
C54A H54A 0.9500
C54A C55A 1.394(9)
C55A H55A 0.9500
C55A C56A 1.381(10)
C56A H56A 0.9500
C56A C57A 1.380(10)
C57A H57A 0.9500
C57A C58A 1.378(8)
C58A H58A 0.9500
P1 F11 1.600(4)
P1 F12 1.601(4)
P1 F13 1.595(4)
P1 F14 1.611(4)
P1 F15 1.599(4)
P1 F16 1.597(4)
P2 F21 1.587(5)
P2 F22 1.567(6)
P2 F23 1.582(5)
P2 F24 1.590(5)
P2 F25 1.600(6)
P2 F26 1.564(4)
P3 F31 1.592(4)
P3 F32 1.583(4)
P3 F33 1.587(4)
P3 F34 1.595(4)
P3 F35 1.591(5)
P3 F36 1.582(4)
P4 F41 1.605(4)
P4 F42 1.607(4)
P4 F43 1.581(4)
P4 F44 1.612(4)
P4 F45 1.598(4)
P4 F46 1.597(4)
P5 F51 1.610(4)
P5 F52 1.599(4)
P5 F53 1.589(4)
P5 F54 1.608(4)
P5 F55 1.595(4)
P5 F56 1.597(4)
P7 F71 1.606(4)
P7 F72 1.589(4)
P7 F73 1.586(5)
P7 F74 1.602(4)
P7 F75 1.591(4)
P7 F76 1.573(5)
P6 F61 1.577(10)
P6 F62 1.577(10)
P6 F63 1.576(10)
P6 F64 1.562(10)
P6 F65 1.573(11)
P6 F66 1.568(10)
P8 F81 1.585(10)
P8 F82 1.593(10)
P8 F83 1.574(9)
P8 F84 1.583(10)
P8 F85 1.599(11)
P8 F86 1.581(9)
P6A F61A 1.568(12)
P6A F62A 1.575(12)
P6A F63A 1.575(11)
P6A F64A 1.572(12)
P6A F65A 1.566(12)
P6A F66A 1.560(11)
P8A F81A 1.574(12)
P8A F82A 1.571(11)
P8A F83A 1.576(12)
P8A F84A 1.564(12)
P8A F85A 1.578(11)
P8A F86A 1.579(12)
Cl1S C1S 1.763(8)
Cl2S C1S 1.764(8)
C1S H1SA 0.9900
C1S H1SB 0.9900
Cl3S C2S 1.677(9)
Cl4S C2S 1.740(9)
C2S H2SA 0.9900
C2S H2SB 0.9900

loop_
_smtbx_masks_void_nr
_smtbx_masks_void_average_x
_smtbx_masks_void_average_y
_smtbx_masks_void_average_z
_smtbx_masks_void_volume
_smtbx_masks_void_count_electrons
1 0.000 0.000 0.500 439.1 83.6
2 0.116 0.409 0.311 21.9 0.0
3 0.500 0.500 0.000 493.7 139.1
4 0.363 0.232 0.321 21.6 1.0
5 0.500 0.000 0.000 43.7 3.6
6 0.637 0.768 0.679 21.6 0.2
7 0.884 0.591 0.689 21.9 0.0
